data_4108902
loop_
_publ_author_name
'Hua Yang'
'Chunxin Lu'
'Ziyang Liu'
'Hongxiao Jin'
'Yuliang Che'
'Marilyn M. Olmstead'
'Alan L. Balch'

_publ_section_title
;
 Detection of a Family of Gadolinium-Containing Endohedral Fullerenes and
 the Isolation and Crystallographic Characterization of One Member as a
 Metal-Carbide Encapsulated inside a Large Fullerene Cage
;
_journal_name_full 'Journal of the American Chemical Society'
_journal_page_first 17296
_journal_page_last 17300
_journal_paper_doi 10.1021/ja8078303
_journal_volume 130
_journal_year 2008
_chemical_formula_moiety 'Gd2 C94, Ni N4 C38 H44, 2(C6 H6)'
_chemical_formula_sum 'C142 H56 Gd2 N4 Ni'
_chemical_formula_weight 2191.12
_chemical_name_common Gd2(C2)@C92.NiOEP.2benzene
_chemical_name_systematic
; 
 ? 
;
_space_group_IT_number 12
_symmetry_cell_setting monoclinic
_symmetry_space_group_name_Hall '-C 2y'
_symmetry_space_group_name_H-M 'C 1 2/m 1'
_atom_sites_solution_hydrogens geom
_atom_sites_solution_primary direct
_atom_sites_solution_secondary difmap
_audit_creation_method SHELXL-97
_cell_angle_alpha 90.00
_cell_angle_beta 97.222(3)
_cell_angle_gamma 90.00
_cell_formula_units_Z 4
_cell_length_a 24.2381(14)
_cell_length_b 17.6005(10)
_cell_length_c 19.7867(12)
_cell_measurement_reflns_used 9131
_cell_measurement_temperature 90(2)
_cell_measurement_theta_max 27.5
_cell_measurement_theta_min 2.7
_cell_volume 8374.1(8)
_computing_cell_refinement 'SAINT (Bruker, 2007)'
_computing_data_collection 'Apex2 (Bruker, 2007)'
_computing_data_reduction 'SAINT (Bruker, 2007)'
_computing_publication_material 'SHELXL97 (Sheldrick, 2008)'
_computing_structure_refinement 'SHELXL97 (Sheldrick, 2008)'
_computing_structure_solution 'SHELXS97 (Sheldrick, 2008)'
_diffrn_ambient_temperature 90(2)
_diffrn_detector_area_resol_mean 8.3
_diffrn_measured_fraction_theta_full 0.990
_diffrn_measured_fraction_theta_max 0.990
_diffrn_measurement_device_type 'Bruker SMART ApexII'
_diffrn_measurement_method \w
_diffrn_radiation_monochromator graphite
_diffrn_radiation_source 'fine-focus sealed tube'
_diffrn_radiation_type MoK\a
_diffrn_radiation_wavelength 0.71073
_diffrn_reflns_av_R_equivalents 0.0493
_diffrn_reflns_av_sigmaI/netI 0.0434
_diffrn_reflns_limit_h_max 31
_diffrn_reflns_limit_h_min -31
_diffrn_reflns_limit_k_max 23
_diffrn_reflns_limit_k_min -23
_diffrn_reflns_limit_l_max 26
_diffrn_reflns_limit_l_min -25
_diffrn_reflns_number 48440
_diffrn_reflns_theta_full 28.19
_diffrn_reflns_theta_max 28.19
_diffrn_reflns_theta_min 2.79
_exptl_absorpt_coefficient_mu 1.859
_exptl_absorpt_correction_T_max 0.929
_exptl_absorpt_correction_T_min 0.554
_exptl_absorpt_correction_type multi-scan
_exptl_absorpt_process_details 'SADABS (Sheldrick, 2008)'
_exptl_crystal_colour black
_exptl_crystal_density_diffrn 1.738
_exptl_crystal_description parallelepiped
_exptl_crystal_F_000 4368
_exptl_crystal_size_max 0.36
_exptl_crystal_size_mid 0.27
_exptl_crystal_size_min 0.04
_refine_diff_density_max 1.679
_refine_diff_density_min -0.907
_refine_diff_density_rms 0.166
_refine_ls_extinction_method none
_refine_ls_goodness_of_fit_ref 1.049
_refine_ls_hydrogen_treatment constr
_refine_ls_matrix_type full
_refine_ls_number_parameters 667
_refine_ls_number_reflns 10532
_refine_ls_number_restraints 360
_refine_ls_restrained_S_all 1.039
_refine_ls_R_factor_all 0.1589
_refine_ls_R_factor_gt 0.1150
_refine_ls_shift/su_max 0.021
_refine_ls_shift/su_mean 0.002
_refine_ls_structure_factor_coef Fsqd
_refine_ls_weighting_details 'calc w=1/[\s^2^(Fo^2^)+(0.1875P)^2^+99.9126P] where P=(Fo^2^+2Fc^2^)/3'
_refine_ls_weighting_scheme calc
_refine_ls_wR_factor_gt 0.3151
_refine_ls_wR_factor_ref 0.3576
_reflns_number_gt 6945
_reflns_number_total 10532
_reflns_threshold_expression I>2\s(I)
_cod_data_source_file ja8078303_si_001.cif
_cod_data_source_block mn1874
_cod_original_sg_symbol_H-M 'C 2/m'
_cod_database_code 4108902

loop_
_symmetry_equiv_pos_as_xyz
'x, y, z'
'-x, y, -z'
'x+1/2, y+1/2, z'
'-x+1/2, y+1/2, -z'
'-x, -y, -z'
'x, -y, z'
'-x+1/2, -y+1/2, -z'
'x+1/2, -y+1/2, z'

loop_
_atom_site_label
_atom_site_type_symbol
_atom_site_fract_x
_atom_site_fract_y
_atom_site_fract_z
_atom_site_U_iso_or_equiv
_atom_site_adp_type
_atom_site_occupancy
_atom_site_symmetry_multiplicity
_atom_site_calc_flag
_atom_site_refinement_flags
_atom_site_disorder_assembly
_atom_site_disorder_group
Gd1 Gd 0.31090(8) 0.62839(9) 0.78012(13) 0.0483(4) Uani 0.28 1 d PU . .
Gd2 Gd 0.29524(10) 0.36335(11) 0.81652(17) 0.0576(5) Uani 0.28 1 d PU . .
Gd3 Gd 0.28220(17) 0.62014(17) 0.75780(16) 0.0545(7) Uani 0.16 1 d PU . .
Gd4 Gd 0.3117(3) 0.3690(3) 0.8480(3) 0.0701(13) Uani 0.16 1 d PU . .
Gd5 Gd 0.3309(6) 0.3756(7) 0.8258(10) 0.071(3) Uani 0.06 1 d PU . .
Gd6 Gd 0.2750(9) 0.4150(14) 0.7210(12) 0.111(6) Uiso 0.04 1 d P . .
Gd7 Gd 0.2622(15) 0.383(2) 0.8535(18) 0.094(9) Uiso 0.02 1 d P . .
C93 C 0.2698(6) 0.5000 0.7884(10) 0.105(7) Uani 1 2 d S . .
C94 C 0.2979(8) 0.5000 0.8330(6) 0.081(5) Uani 1 2 d S . .
C1 C 0.2894(6) 0.7598(16) 0.7455(9) 0.089(7) Uiso 0.50 1 d PD . -1
C2 C 0.3221(6) 0.7281(10) 0.6979(9) 0.064(4) Uiso 0.50 1 d PD . -1
C3 C 0.3776(7) 0.6964(10) 0.7206(9) 0.068(5) Uiso 0.50 1 d PD . -1
C4 C 0.4031(9) 0.7026(12) 0.7885(9) 0.072(6) Uiso 0.50 1 d PD . -1
C5 C 0.3707(7) 0.7393(12) 0.8387(8) 0.080(6) Uiso 0.50 1 d PD . -1
C6 C 0.3152(7) 0.7667(13) 0.8134(10) 0.074(5) Uiso 0.50 1 d PD . -1
C7 C 0.2817(8) 0.750(3) 0.8690(15) 0.16(2) Uiso 0.50 1 d PD . -1
C8 C 0.2242(7) 0.7353(10) 0.8615(7) 0.058(4) Uiso 0.50 1 d PD . -1
C9 C 0.1976(7) 0.7294(12) 0.7893(8) 0.078(5) Uiso 0.50 1 d PD . -1
C10 C 0.2318(8) 0.7430(11) 0.7353(9) 0.060(5) Uiso 0.50 1 d PD . -1
C11 C 0.2084(7) 0.6941(10) 0.6781(9) 0.063(4) Uiso 0.50 1 d PD . -1
C12 C 0.2365(9) 0.6591(15) 0.6286(16) 0.114(14) Uiso 0.50 1 d PD . -1
C13 C 0.2965(7) 0.6787(10) 0.6440(10) 0.072(5) Uiso 0.50 1 d PD . -1
C14 C 0.3327(6) 0.6202(8) 0.6307(8) 0.050(3) Uiso 0.50 1 d PD . -1
C15 C 0.3814(7) 0.6296(8) 0.6783(8) 0.062(4) Uiso 0.50 1 d PD . -1
C16 C 0.4125(7) 0.5629(7) 0.7051(8) 0.057(4) Uiso 0.50 1 d PD . -1
C17 C 0.4461(6) 0.5790(7) 0.7701(6) 0.044(3) Uiso 0.50 1 d PD . -1
C18 C 0.4370(7) 0.6452(8) 0.8101(7) 0.059(4) Uiso 0.50 1 d PD . -1
C19 C 0.4450(6) 0.6166(8) 0.8809(8) 0.054(4) Uiso 0.50 1 d PD . -1
C20 C 0.4087(7) 0.6440(9) 0.9248(8) 0.064(4) Uiso 0.50 1 d PD . -1
C21 C 0.3737(7) 0.7044(11) 0.9029(10) 0.068(5) Uiso 0.50 1 d PD . -1
C22 C 0.3194(7) 0.7141(11) 0.9225(10) 0.073(5) Uiso 0.50 1 d PD . -1
C23 C 0.2977(6) 0.6581(10) 0.9662(10) 0.072(5) Uiso 0.50 1 d PD . -1
C24 C 0.2369(6) 0.6556(10) 0.9624(10) 0.067(5) Uiso 0.50 1 d PD . -1
C25 C 0.2027(8) 0.6910(11) 0.9061(9) 0.071(5) Uiso 0.50 1 d PD . -1
C26 C 0.1555(7) 0.6396(10) 0.8854(7) 0.055(4) Uiso 0.50 1 d PD . -1
C27 C 0.1349(9) 0.6234(9) 0.8183(8) 0.076(5) Uiso 0.50 1 d PD . -1
C28 C 0.1574(10) 0.6726(12) 0.7738(9) 0.068(7) Uiso 0.50 1 d PD . -1
C29 C 0.1629(8) 0.6542(10) 0.7049(9) 0.079(5) Uiso 0.50 1 d PD . -1
C30 C 0.1475(9) 0.5776(9) 0.6830(8) 0.077(5) Uiso 0.50 1 d PD . -1
C31 C 0.1770(6) 0.5530(7) 0.6273(8) 0.050(3) Uiso 0.50 1 d PD . -1
C32 C 0.2228(6) 0.5913(8) 0.6019(8) 0.053(4) Uiso 0.50 1 d PD . -1
C33 C 0.2622(6) 0.5331(8) 0.5838(10) 0.068(5) Uiso 0.50 1 d PD . -1
C34 C 0.3184(5) 0.5478(7) 0.6053(8) 0.050(3) Uiso 0.50 1 d PD . -1
C35 C 0.3538(5) 0.4844(7) 0.6268(7) 0.063(4) Uiso 0.50 1 d PD . -1
C36 C 0.4015(4) 0.4865(6) 0.6848(5) 0.032(2) Uiso 0.50 1 d PD . -1
C37 C 0.4198(6) 0.4223(8) 0.7257(7) 0.047(3) Uiso 0.50 1 d PD . -1
C38 C 0.4516(7) 0.4398(7) 0.7959(6) 0.053(4) Uiso 0.50 1 d PD . -1
C39 C 0.4640(4) 0.5161(5) 0.8086(5) 0.035(3) Uiso 0.50 1 d PD . -1
C40 C 0.4660(6) 0.5413(7) 0.8802(6) 0.051(3) Uiso 0.50 1 d PD . -1
C41 C 0.4541(5) 0.4988(10) 0.9320(6) 0.068(3) Uiso 1 2 d SD . -1
C42 C 0.4128(6) 0.5184(7) 0.9782(7) 0.055(4) Uiso 0.50 1 d PD . -1
C43 C 0.3896(7) 0.5913(8) 0.9730(10) 0.074(5) Uiso 0.50 1 d PD . -1
C44 C 0.3299(6) 0.5946(9) 0.9922(10) 0.071(5) Uiso 0.50 1 d PD . -1
C45 C 0.3051(6) 0.5249(7) 1.0113(9) 0.066(5) Uiso 0.50 1 d PD . -1
C46 C 0.2412(5) 0.5189(6) 1.0038(7) 0.048(3) Uiso 0.50 1 d PD . -1
C47 C 0.2159(6) 0.5873(8) 0.9819(10) 0.070(5) Uiso 0.50 1 d PD . -1
C48 C 0.1620(6) 0.5845(8) 0.9381(7) 0.048(3) Uiso 0.50 1 d PD . -1
C49 C 0.1394(5) 0.5170(6) 0.9198(5) 0.045(3) Uiso 0.50 1 d PD . -1
C50 C 0.1180(5) 0.4919(8) 0.8497(5) 0.051(3) Uiso 0.50 1 d PD . -1
C51 C 0.1197(8) 0.5465(8) 0.7986(7) 0.067(5) Uiso 0.50 1 d PD . -1
C52 C 0.1301(6) 0.5210(6) 0.7267(6) 0.050(4) Uiso 0.50 1 d PD . -1
C53 C 0.1367(8) 0.4409(8) 0.7174(8) 0.068(5) Uiso 0.50 1 d PD . -1
C54 C 0.1682(8) 0.4159(8) 0.6578(8) 0.069(5) Uiso 0.50 1 d PD . -1
C55 C 0.1848(7) 0.4756(7) 0.6183(10) 0.076(6) Uiso 0.50 1 d PD . -1
C56 C 0.2366(6) 0.4610(8) 0.5875(8) 0.055(4) Uiso 0.50 1 d PD . -1
C57 C 0.2685(5) 0.3993(8) 0.6010(8) 0.052(3) Uiso 0.50 1 d PD . -1
C58 C 0.3287(5) 0.4138(8) 0.6193(7) 0.041(3) Uiso 0.50 1 d PD . -1
C59 C 0.3450(6) 0.3506(9) 0.6586(8) 0.060(4) Uiso 0.50 1 d PD . -1
C60 C 0.3911(7) 0.3528(9) 0.7131(8) 0.068(5) Uiso 0.50 1 d PD . -1
C61 C 0.3918(9) 0.3016(11) 0.7705(8) 0.069(6) Uiso 0.50 1 d PD . -1
C62 C 0.4161(7) 0.3178(9) 0.8386(8) 0.061(4) Uiso 0.50 1 d PD . -1
C63 C 0.4465(5) 0.3849(6) 0.8491(6) 0.038(3) Uiso 0.50 1 d PD . -1
C64 C 0.4508(6) 0.4217(8) 0.9118(6) 0.045(3) Uiso 0.50 1 d PD . -1
C65 C 0.4135(8) 0.3922(10) 0.9596(10) 0.077(5) Uiso 0.50 1 d PD . -1
C66 C 0.3907(6) 0.4511(8) 0.9986(9) 0.068(5) Uiso 0.50 1 d PD . -1
C67 C 0.3331(6) 0.4541(8) 1.0122(10) 0.066(5) Uiso 0.50 1 d PD . -1
C68 C 0.3032(7) 0.3827(10) 1.0077(11) 0.084(6) Uiso 0.50 1 d PD . -1
C69 C 0.2446(7) 0.3785(10) 0.9879(11) 0.077(6) Uiso 0.50 1 d PD . -1
C70 C 0.2149(6) 0.4463(8) 0.9894(9) 0.059(4) Uiso 0.50 1 d PD . -1
C71 C 0.1629(6) 0.4495(8) 0.9501(8) 0.055(4) Uiso 0.50 1 d PD . -1
C72 C 0.1511(8) 0.3884(10) 0.8989(8) 0.070(5) Uiso 0.50 1 d PD . -1
C73 C 0.1259(7) 0.4167(8) 0.8338(6) 0.052(3) Uiso 0.50 1 d PD . -1
C74 C 0.1366(8) 0.3848(9) 0.7686(7) 0.073(5) Uiso 0.50 1 d PD . -1
C75 C 0.1659(8) 0.3123(11) 0.7687(8) 0.057(5) Uiso 0.50 1 d PD . -1
C76 C 0.2013(9) 0.2937(13) 0.7187(10) 0.091(7) Uiso 0.50 1 d PD . -1
C77 C 0.1981(6) 0.3449(9) 0.6641(9) 0.063(4) Uiso 0.50 1 d PD . -1
C78 C 0.2484(7) 0.3363(10) 0.6360(10) 0.058(5) Uiso 0.50 1 d PD . -1
C79 C 0.3000(6) 0.3001(11) 0.6693(10) 0.067(5) Uiso 0.50 1 d PD . -1
C80 C 0.2993(7) 0.2563(13) 0.7247(9) 0.074(5) Uiso 0.50 1 d PD . -1
C81 C 0.3445(7) 0.2530(11) 0.7771(8) 0.067(5) Uiso 0.50 1 d PD . -1
C82 C 0.3399(9) 0.2400(16) 0.8499(9) 0.110(9) Uiso 0.50 1 d PD . -1
C83 C 0.3843(9) 0.2859(12) 0.8855(9) 0.072(6) Uiso 0.50 1 d PD . -1
C84 C 0.3835(8) 0.3287(12) 0.9506(11) 0.091(7) Uiso 0.50 1 d PD . -1
C85 C 0.3315(7) 0.3234(11) 0.9747(10) 0.079(6) Uiso 0.50 1 d PD . -1
C86 C 0.2866(7) 0.2793(13) 0.9357(10) 0.089(6) Uiso 0.50 1 d PD . -1
C87 C 0.2344(7) 0.3146(10) 0.9459(9) 0.064(5) Uiso 0.50 1 d PD . -1
C88 C 0.1822(10) 0.3258(13) 0.8979(10) 0.096(8) Uiso 0.50 1 d PD . -1
C89 C 0.1882(8) 0.2878(12) 0.8368(8) 0.079(5) Uiso 0.50 1 d PD . -1
C90 C 0.2383(7) 0.2446(13) 0.8241(9) 0.083(6) Uiso 0.50 1 d PD . -1
C91 C 0.2446(8) 0.2489(14) 0.7521(9) 0.077(7) Uiso 0.50 1 d PD . -1
C92 C 0.2867(6) 0.2433(14) 0.8718(8) 0.059(6) Uiso 0.50 1 d PD . -1
Ni1 Ni 0.47698(3) 0.5000 0.57977(5) 0.0207(3) Uani 1 2 d S . .
N2 N 0.5351(2) 0.5000 0.6589(3) 0.0234(12) Uani 1 2 d S . .
N3 N 0.47588(16) 0.3887(3) 0.5807(2) 0.0225(8) Uani 1 1 d . . .
N4 N 0.4176(2) 0.5000 0.5029(3) 0.0232(12) Uani 1 2 d S . .
C95 C 0.6317(2) 0.4075(4) 0.7983(3) 0.0326(12) Uani 1 1 d . . .
H95A H 0.6622 0.4356 0.8254 0.039 Uiso 1 1 calc R . .
H95B H 0.6486 0.3677 0.7721 0.039 Uiso 1 1 calc R . .
C96 C 0.5995(2) 0.4612(3) 0.7496(3) 0.0271(11) Uani 1 1 d . . .
C97 C 0.55977(19) 0.4381(3) 0.6924(3) 0.0244(10) Uani 1 1 d . . .
C98 C 0.5475(2) 0.3635(3) 0.6765(3) 0.0256(10) Uani 1 1 d . . .
H98 H 0.5678 0.3254 0.7030 0.031 Uiso 1 1 calc R . .
C99 C 0.5076(2) 0.3401(3) 0.6241(3) 0.0249(10) Uani 1 1 d . . .
C100 C 0.4942(2) 0.2615(3) 0.6093(3) 0.0275(11) Uani 1 1 d . . .
C101 C 0.4535(2) 0.2624(3) 0.5559(3) 0.0264(11) Uani 1 1 d . . .
C102 C 0.4424(2) 0.3406(3) 0.5386(3) 0.0247(10) Uani 1 1 d . . .
C103 C 0.40292(19) 0.3637(3) 0.4858(3) 0.0245(10) Uani 1 1 d . . .
H103 H 0.3829 0.3256 0.4590 0.029 Uiso 1 1 calc R . .
C104 C 0.3910(2) 0.4383(3) 0.4699(3) 0.0243(10) Uani 1 1 d . . .
C105 C 0.34785(19) 0.4612(3) 0.4166(3) 0.0242(10) Uani 1 1 d . . .
C106 C 0.3096(2) 0.4085(3) 0.3741(3) 0.0286(11) Uani 1 1 d . . .
H10A H 0.3307 0.3633 0.3624 0.034 Uiso 1 1 calc R . .
H10B H 0.2950 0.4343 0.3311 0.034 Uiso 1 1 calc R . .
C107 C 0.2607(2) 0.3828(4) 0.4108(3) 0.0400(15) Uani 1 1 d . . .
H10C H 0.2744 0.3496 0.4490 0.060 Uiso 1 1 calc R . .
H10D H 0.2338 0.3550 0.3788 0.060 Uiso 1 1 calc R . .
H10E H 0.2426 0.4274 0.4279 0.060 Uiso 1 1 calc R . .
C108 C 0.4234(2) 0.1955(3) 0.5196(3) 0.0312(12) Uani 1 1 d . . .
H10F H 0.4473 0.1498 0.5266 0.037 Uiso 1 1 calc R . .
H10G H 0.4171 0.2061 0.4701 0.037 Uiso 1 1 calc R . .
C109 C 0.3673(3) 0.1789(5) 0.5449(4) 0.0477(17) Uani 1 1 d . . .
H10H H 0.3510 0.1331 0.5225 0.071 Uiso 1 1 calc R . .
H10I H 0.3422 0.2220 0.5341 0.071 Uiso 1 1 calc R . .
H10J H 0.3730 0.1710 0.5943 0.071 Uiso 1 1 calc R . .
C110 C 0.5202(2) 0.1948(4) 0.6484(3) 0.0351(13) Uani 1 1 d . . .
H11A H 0.5604 0.2049 0.6605 0.042 Uiso 1 1 calc R . .
H11B H 0.5163 0.1494 0.6187 0.042 Uiso 1 1 calc R . .
C111 C 0.4948(3) 0.1776(4) 0.7133(4) 0.0471(17) Uani 1 1 d . . .
H11C H 0.5007 0.2210 0.7444 0.071 Uiso 1 1 calc R . .
H11D H 0.5126 0.1324 0.7352 0.071 Uiso 1 1 calc R . .
H11E H 0.4549 0.1683 0.7020 0.071 Uiso 1 1 calc R . .
C112 C 0.5956(3) 0.3695(4) 0.8466(3) 0.0399(14) Uani 1 1 d . . .
H11F H 0.6188 0.3368 0.8787 0.060 Uiso 1 1 calc R . .
H11G H 0.5668 0.3387 0.8202 0.060 Uiso 1 1 calc R . .
H11H H 0.5780 0.4085 0.8720 0.060 Uiso 1 1 calc R . .
C113 C 0.4389(9) 0.0000 0.5847(11) 0.050(5) Uiso 0.50 2 d SP . .
H11I H 0.4146 0.0000 0.6188 0.060 Uiso 0.50 2 calc SPR . .
C114 C 0.4138(11) 0.0000 0.5185(12) 0.058(5) Uiso 0.50 2 d SP . .
H11J H 0.3745 0.0000 0.5068 0.069 Uiso 0.50 2 calc SPR . .
C115 C 0.4489(8) 0.0000 0.4724(10) 0.037(4) Uiso 0.50 2 d SP . .
H11K H 0.4378 0.0000 0.4247 0.044 Uiso 0.50 2 calc SPR . .
C116 C 0.5000 0.0000 0.5000 0.082(6) Uiso 1 4 d S . .
H11L H 0.5234 0.0000 0.4649 0.098 Uiso 0.50 2 calc SPR . .
C117 C 0.4908(11) 0.0000 0.6063(15) 0.066(6) Uiso 0.50 2 d SP . .
H11M H 0.5035 0.0000 0.6537 0.079 Uiso 0.50 2 calc SPR . .
C118 C 0.5298(12) 0.0000 0.5564(14) 0.063(6) Uiso 0.50 2 d SP . .
H11N H 0.5693 0.0000 0.5647 0.076 Uiso 0.50 2 calc SPR . .
C119 C 0.4715(7) 0.2188(10) 1.0384(8) 0.051(7) Uiso 0.25 1 d PG A -1
H119 H 0.4433 0.2565 1.0360 0.061 Uiso 0.25 1 d PG A -1
C120 C 0.4867(7) 0.1796(10) 1.0989(7) 0.036(5) Uiso 0.25 1 d PG A -1
H120 H 0.4689 0.1905 1.1378 0.044 Uiso 0.25 1 d PG A -1
C121 C 0.5281(8) 0.1245(11) 1.1023(8) 0.053(7) Uiso 0.25 1 d PG A -1
H121 H 0.5384 0.0977 1.1436 0.064 Uiso 0.25 1 d PG A -1
C122 C 0.5542(8) 0.1086(11) 1.0453(10) 0.066(9) Uiso 0.25 1 d PG A -1
H122 H 0.5825 0.0709 1.0477 0.080 Uiso 0.25 1 d PG A -1
C123 C 0.5390(8) 0.1478(12) 0.9848(8) 0.055(7) Uiso 0.25 1 d PG A -1
H123 H 0.5569 0.1369 0.9459 0.066 Uiso 0.25 1 d PG A -1
C124 C 0.4977(8) 0.2029(11) 0.9814(7) 0.047(7) Uiso 0.25 1 d PG A -1
H124 H 0.4873 0.2297 0.9401 0.056 Uiso 0.25 1 d PG A -1
C125 C 0.1539(9) 0.5267(12) 1.2671(8) 0.070(10) Uiso 0.25 1 d PG B -2
H125 H 0.1575 0.5537 1.3090 0.084 Uiso 0.25 1 d PG B -2
C126 C 0.1079(8) 0.4804(13) 1.2491(9) 0.067(10) Uiso 0.25 1 d PG B -2
H126 H 0.0801 0.4758 1.2787 0.081 Uiso 0.25 1 d PG B -2
C127 C 0.1026(7) 0.4409(11) 1.1878(10) 0.045(6) Uiso 0.25 1 d PG B -2
H127 H 0.0712 0.4092 1.1755 0.054 Uiso 0.25 1 d PG B -2
C128 C 0.1433(7) 0.4476(12) 1.1446(8) 0.046(6) Uiso 0.25 1 d PG B -2
H128 H 0.1397 0.4206 1.1027 0.055 Uiso 0.25 1 d PG B -2
C129 C 0.1893(6) 0.4939(14) 1.1626(8) 0.056(6) Uiso 0.25 1 d PG B -2
H129 H 0.2171 0.4985 1.1330 0.067 Uiso 0.25 1 d PG B -2
C130 C 0.1945(7) 0.5334(13) 1.2239(9) 0.052(7) Uiso 0.25 1 d PG B -2
H130 H 0.2260 0.5651 1.2362 0.062 Uiso 0.25 1 d PG B -2
C131 C 0.4805 0.1431 1.0612 0.104 Uiso 0.25 1 d P C -3
H131 H 0.4678 0.1326 1.1037 0.125 Uiso 0.25 1 d P D -3
C132 C 0.4902 0.0839 1.0177 0.107 Uiso 0.25 1 d P C -3
H132 H 0.4840 0.0329 1.0305 0.129 Uiso 0.25 1 d P E -3
C133 C 0.5088 0.0994 0.9556 0.106 Uiso 0.25 1 d P C -3
H133 H 0.5155 0.0590 0.9259 0.127 Uiso 0.25 1 d P F -3
C134 C 0.5178 0.1741 0.9369 0.074 Uiso 0.25 1 d P C -3
H134 H 0.5306 0.1847 0.8944 0.089 Uiso 0.25 1 d P G -3
C135 C 0.5082 0.2333 0.9804 0.051 Uiso 0.25 1 d P C -3
H135 H 0.5143 0.2844 0.9676 0.061 Uiso 0.25 1 d P H -3
C136 C 0.4895 0.2178 1.0425 0.070 Uiso 0.25 1 d P C -3
H136 H 0.4829 0.2583 1.0723 0.084 Uiso 0.25 1 d P I -3

loop_
_atom_site_aniso_label
_atom_site_aniso_U_11
_atom_site_aniso_U_22
_atom_site_aniso_U_33
_atom_site_aniso_U_23
_atom_site_aniso_U_13
_atom_site_aniso_U_12
Gd1 0.0443(9) 0.0417(8) 0.0599(11) 0.0135(8) 0.0107(10) -0.0005(7)
Gd2 0.0744(15) 0.0341(8) 0.0668(14) -0.0026(9) 0.0186(14) -0.0094(9)
Gd3 0.0643(19) 0.0402(14) 0.0543(18) 0.0144(12) -0.0109(14) 0.0046(13)
Gd4 0.077(3) 0.0428(18) 0.085(3) 0.019(2) -0.012(2) -0.0040(18)
Gd5 0.082(6) 0.045(4) 0.084(6) -0.003(4) 0.001(5) 0.004(4)
C93 0.032(6) 0.17(2) 0.110(14) 0.000 -0.024(7) 0.000
C94 0.136(15) 0.067(9) 0.036(6) 0.000 -0.001(8) 0.000
Ni1 0.0112(4) 0.0269(5) 0.0237(5) 0.000 0.0015(3) 0.000
N2 0.013(3) 0.030(3) 0.028(3) 0.000 0.004(2) 0.000
N3 0.0135(18) 0.029(2) 0.024(2) -0.0002(17) -0.0004(15) -0.0015(16)
N4 0.015(3) 0.029(3) 0.026(3) 0.000 0.003(2) 0.000
C95 0.021(2) 0.044(3) 0.031(3) 0.001(2) -0.002(2) 0.002(2)
C96 0.014(2) 0.040(3) 0.027(3) 0.002(2) 0.0015(18) 0.000(2)
C97 0.012(2) 0.038(3) 0.024(2) 0.002(2) 0.0029(17) 0.0023(19)
C98 0.017(2) 0.032(3) 0.027(2) 0.003(2) 0.0019(19) 0.000(2)
C99 0.018(2) 0.029(3) 0.029(3) 0.001(2) 0.0049(19) 0.0002(19)
C100 0.020(2) 0.031(3) 0.032(3) 0.002(2) 0.004(2) -0.001(2)
C101 0.019(2) 0.029(3) 0.031(3) 0.001(2) 0.0037(19) -0.001(2)
C102 0.015(2) 0.031(3) 0.028(3) -0.003(2) 0.0054(18) -0.0021(19)
C103 0.013(2) 0.034(3) 0.026(2) -0.004(2) 0.0013(18) -0.0051(19)
C104 0.015(2) 0.034(3) 0.024(2) -0.003(2) 0.0035(18) -0.0035(19)
C105 0.012(2) 0.036(3) 0.025(2) -0.001(2) 0.0012(18) 0.0000(19)
C106 0.018(2) 0.036(3) 0.030(3) -0.001(2) -0.0033(19) -0.002(2)
C107 0.022(3) 0.054(4) 0.045(3) -0.011(3) 0.008(2) -0.013(3)
C108 0.023(2) 0.032(3) 0.038(3) 0.001(2) 0.002(2) -0.005(2)
C109 0.035(3) 0.064(5) 0.045(4) -0.004(3) 0.008(3) -0.025(3)
C110 0.026(3) 0.033(3) 0.046(3) 0.008(3) 0.002(2) -0.002(2)
C111 0.038(3) 0.051(4) 0.053(4) 0.023(3) 0.006(3) 0.003(3)
C112 0.030(3) 0.056(4) 0.033(3) 0.008(3) 0.000(2) 0.007(3)

loop_
_atom_type_symbol
_atom_type_description
_atom_type_scat_dispersion_real
_atom_type_scat_dispersion_imag
_atom_type_scat_source
C C 0.0033 0.0016 'International Tables Vol C Tables 4.2.6.8 and 6.1.1.4'
H H 0.0000 0.0000 'International Tables Vol C Tables 4.2.6.8 and 6.1.1.4'
N N 0.0061 0.0033 'International Tables Vol C Tables 4.2.6.8 and 6.1.1.4'
Ni Ni 0.3393 1.1124 'International Tables Vol C Tables 4.2.6.8 and 6.1.1.4'
Gd Gd -0.1653 3.9035 'International Tables Vol C Tables 4.2.6.8 and 6.1.1.4'

loop_
_geom_angle_atom_site_label_1
_geom_angle_atom_site_label_2
_geom_angle_atom_site_label_3
_geom_angle
_geom_angle_site_symmetry_1
_geom_angle_site_symmetry_3
C81 Gd1 C80 36.1(4) 6_565 6_565
C81 Gd1 C61 36.8(4) 6_565 6_565
C80 Gd1 C61 63.4(6) 6_565 6_565
C81 Gd1 C3 42.6(5) 6_565 .
C80 Gd1 C3 52.1(6) 6_565 .
C61 Gd1 C3 24.2(5) 6_565 .
C81 Gd1 C2 40.5(5) 6_565 .
C80 Gd1 C2 20.6(5) 6_565 .
C61 Gd1 C2 53.2(6) 6_565 .
C3 Gd1 C2 35.3(4) . .
C81 Gd1 C1 34.9(6) 6_565 .
C80 Gd1 C1 13.5(5) 6_565 .
C61 Gd1 C1 68.4(6) 6_565 .
C3 Gd1 C1 62.0(5) . .
C2 Gd1 C1 33.8(3) . .
C7 Gd2 C6 37.1(5) 6_565 6_565
C7 Gd2 C92 3.3(7) 6_565 .
C6 Gd2 C92 35.1(6) 6_565 .
C7 Gd2 C94 143.7(7) 6_565 .
C6 Gd2 C94 165.9(6) 6_565 .
C92 Gd2 C94 144.5(5) . .
C7 Gd2 C81 63.8(7) 6_565 .
C6 Gd2 C81 27.0(6) 6_565 .
C92 Gd2 C81 61.5(5) . .
C94 Gd2 C81 145.0(6) . .
C7 Gd2 C82 36.8(7) 6_565 .
C6 Gd2 C82 20.9(5) 6_565 .
C92 Gd2 C82 33.6(3) . .
C94 Gd2 C82 146.0(6) . .
C81 Gd2 C82 34.8(4) . .
C93 Gd3 C80 177.3(6) . 6_565
C93 Gd3 C79 145.1(7) . 6_565
C80 Gd3 C79 33.5(4) 6_565 6_565
C93 Gd3 C91 146.4(6) . 6_565
C80 Gd3 C91 36.3(4) 6_565 6_565
C79 Gd3 C91 60.4(5) 6_565 6_565
C93 Gd3 C1 168.7(7) . .
C80 Gd3 C1 13.3(5) 6_565 .
C79 Gd3 C1 46.0(5) 6_565 .
C91 Gd3 C1 26.2(5) 6_565 .
C93 Gd3 C10 142.2(6) . .
C80 Gd3 C10 40.5(6) 6_565 .
C79 Gd3 C10 58.4(5) 6_565 .
C91 Gd3 C10 10.3(5) 6_565 .
C1 Gd3 C10 33.1(3) . .
C22 Gd4 C21 39.4(5) 6_565 6_565
C22 Gd4 C7 38.7(7) 6_565 6_565
C21 Gd4 C7 64.9(8) 6_565 6_565
C22 Gd4 C94 141.8(6) 6_565 .
C21 Gd4 C94 136.9(7) 6_565 .
C7 Gd4 C94 152.4(8) 6_565 .
C22 Gd4 C83 48.3(6) 6_565 .
C21 Gd4 C83 11.6(5) 6_565 .
C7 Gd4 C83 67.0(8) 6_565 .
C94 Gd4 C83 138.3(7) . .
C22 Gd4 C92 36.5(6) 6_565 .
C21 Gd4 C92 61.3(6) 6_565 .
C7 Gd4 C92 3.7(8) 6_565 .
C94 Gd4 C92 155.9(7) . .
C83 Gd4 C92 63.3(5) . .
C22 Gd4 C82 46.5(6) 6_565 .
C21 Gd4 C82 40.6(7) 6_565 .
C7 Gd4 C82 38.0(7) 6_565 .
C94 Gd4 C82 168.8(7) . .
C83 Gd4 C82 36.0(4) . .
C92 Gd4 C82 34.8(4) . .
C21 Gd5 C5 36.6(5) 6_565 6_565
C21 Gd5 C83 12.3(6) 6_565 .
C5 Gd5 C83 26.6(6) 6_565 .
C21 Gd5 C62 46.3(7) 6_565 .
C5 Gd5 C62 38.4(6) 6_565 .
C83 Gd5 C62 35.6(5) . .
C21 Gd5 C94 132.9(10) 6_565 .
C5 Gd5 C94 169.2(11) 6_565 .
C83 Gd5 C94 142.5(10) . .
C62 Gd5 C94 136.1(9) . .
C21 Gd5 C61 72.7(7) 6_565 .
C5 Gd5 C61 42.6(6) 6_565 .
C83 Gd5 C61 60.4(7) . .
C62 Gd5 C61 36.0(4) . .
C94 Gd5 C61 142.1(9) . .
C21 Gd5 C81 68.4(7) 6_565 .
C5 Gd5 C81 32.5(6) 6_565 .
C83 Gd5 C81 59.2(7) . .
C62 Gd5 C81 58.5(6) . .
C94 Gd5 C81 158.3(10) . .
C61 Gd5 C81 35.6(4) . .
C93 Gd6 C78 158.5(14) . .
C93 Gd6 C12 151.3(14) . 6_565
C78 Gd6 C12 7.3(7) . 6_565
Gd3 Gd6 C13 90.3(16) 6_565 6_565
C93 Gd6 C13 170.6(13) . 6_565
C78 Gd6 C13 29.9(6) . 6_565
C12 Gd6 C13 37.0(6) 6_565 6_565
C93 Gd6 C57 138.1(14) . .
Gd2 Gd6 C57 145.9(12) . .
C78 Gd6 C57 35.9(5) . .
C12 Gd6 C57 35.4(7) 6_565 .
C13 Gd6 C57 42.4(6) 6_565 .
C93 Gd6 C79 162.6(14) . .
C78 Gd6 C79 37.5(5) . .
C12 Gd6 C79 44.7(7) 6_565 .
C13 Gd6 C79 15.1(5) 6_565 .
C57 Gd6 C79 57.3(7) . .
C93 Gd6 C77 125.7(12) . .
C78 Gd6 C77 35.4(5) . .
C12 Gd6 C77 30.2(7) 6_565 .
C13 Gd6 C77 63.6(8) 6_565 .
C57 Gd6 C77 61.3(7) . .
C79 Gd6 C77 65.5(8) . .
C78 Gd6 C14 55.4(7) . 6_565
C12 Gd6 C14 60.3(8) 6_565 6_565
C13 Gd6 C14 33.5(5) 6_565 6_565
C57 Gd6 C14 39.1(6) . 6_565
C79 Gd6 C14 44.0(6) . 6_565
C77 Gd6 C14 90.5(9) . 6_565
C94 Gd7 C25 150.3(19) . 6_565
C94 Gd7 C8 173.7(18) . 6_565
C25 Gd7 C8 33.7(7) 6_565 6_565
C94 Gd7 C87 138.7(17) . .
C25 Gd7 C87 25.6(6) 6_565 .
C8 Gd7 C87 47.5(9) 6_565 .
C94 Gd7 C23 109.8(15) . 6_565
C25 Gd7 C23 64.9(11) 6_565 6_565
C8 Gd7 C23 76.1(12) 6_565 6_565
C87 Gd7 C23 39.5(8) . 6_565
C94 Gd7 C24 124.0(16) . 6_565
C25 Gd7 C24 35.6(6) 6_565 6_565
C8 Gd7 C24 62.0(11) 6_565 6_565
C87 Gd7 C24 14.8(5) . 6_565
C23 Gd7 C24 35.4(6) 6_565 6_565
C94 Gd7 C7 145.8(19) . 6_565
C25 Gd7 C7 60.6(12) 6_565 6_565
C8 Gd7 C7 34.7(8) 6_565 6_565
C87 Gd7 C7 58.1(11) . 6_565
C23 Gd7 C7 62.8(11) 6_565 6_565
C24 Gd7 C7 71.1(13) 6_565 6_565
C94 C93 Gd6 118.0(11) . .
C94 C93 Gd6 118.0(11) . 6_565
Gd6 C93 Gd6 95.7(17) . 6_565
C94 C93 Gd3 97.7(5) . 6_565
C94 C93 Gd3 97.7(5) . .
C94 C93 Gd7 68.9(12) . 6_565
C94 C93 Gd7 68.9(12) . .
C94 C93 Gd1 80.3(5) . .
C94 C93 Gd1 80.3(5) . 6_565
C94 C93 Gd2 72.5(3) . 6_565
C94 C93 Gd2 72.5(3) . .
C94 C93 Gd5 59.4(6) . 6_565
C93 C94 Gd4 100.1(4) . 6_565
C93 C94 Gd4 100.1(4) . .
C93 C94 Gd5 98.1(7) . 6_565
Gd7 C94 Gd5 172.4(12) . 6_565
Gd7 C94 Gd5 46.5(10) 6_565 6_565
Gd4 C94 Gd5 17.0(4) 6_565 6_565
Gd4 C94 Gd5 152.0(10) . 6_565
C93 C94 Gd5 98.1(7) . .
Gd7 C94 Gd5 46.5(10) . .
Gd7 C94 Gd5 172.4(12) 6_565 .
Gd4 C94 Gd5 152.0(10) 6_565 .
Gd4 C94 Gd5 17.0(4) . .
Gd5 C94 Gd5 138.4(11) 6_565 .
C93 C94 Gd2 83.3(3) . .
Gd7 C94 Gd2 29.4(9) . .
Gd7 C94 Gd2 155.5(13) 6_565 .
Gd4 C94 Gd2 173.3(10) 6_565 .
Gd4 C94 Gd2 16.87(12) . .
Gd5 C94 Gd2 157.2(9) 6_565 .
Gd5 C94 Gd2 21.4(4) . .
C93 C94 Gd2 83.3(3) . 6_565
Gd7 C94 Gd2 155.5(13) . 6_565
Gd7 C94 Gd2 29.4(9) 6_565 6_565
Gd4 C94 Gd2 16.87(12) 6_565 6_565
Gd4 C94 Gd2 173.3(10) . 6_565
Gd5 C94 Gd2 21.4(4) 6_565 6_565
Gd5 C94 Gd2 157.2(9) . 6_565
Gd2 C94 Gd2 164.7(6) . 6_565
C93 C94 Gd1 75.7(5) . 6_565
Gd7 C94 Gd1 48.7(9) . 6_565
Gd7 C94 Gd1 161.3(12) 6_565 6_565
Gd4 C94 Gd1 155.4(8) 6_565 6_565
Gd4 C94 Gd1 31.72(16) . 6_565
Gd5 C94 Gd1 138.6(8) 6_565 6_565
Gd5 C94 Gd1 22.6(5) . 6_565
Gd2 C94 Gd1 20.04(8) . 6_565
Gd2 C94 Gd1 146.5(6) 6_565 6_565
C93 C94 Gd1 75.7(5) . .
Gd7 C94 Gd1 161.3(12) . .
Gd7 C94 Gd1 48.7(9) 6_565 .
Gd4 C94 Gd1 31.72(16) 6_565 .
Gd4 C94 Gd1 155.4(8) . .
Gd5 C94 Gd1 22.6(5) 6_565 .
Gd5 C94 Gd1 138.6(8) . .
Gd2 C94 Gd1 146.5(6) . .
Gd2 C94 Gd1 20.04(8) 6_565 .
Gd1 C94 Gd1 126.9(6) 6_565 .
C93 C94 Gd3 58.7(4) . 6_565
Gd7 C94 Gd3 48.4(9) . 6_565
Gd7 C94 Gd3 143.7(12) 6_565 6_565
Gd4 C94 Gd3 152.4(6) 6_565 6_565
Gd4 C94 Gd3 43.70(19) . 6_565
Gd5 C94 Gd3 139.1(8) 6_565 6_565
Gd5 C94 Gd3 39.4(5) . 6_565
Gd2 C94 Gd3 27.49(12) . 6_565
Gd2 C94 Gd3 137.2(5) 6_565 6_565
Gd1 C94 Gd3 17.71(9) 6_565 6_565
Gd1 C94 Gd3 120.7(5) . 6_565
C6 C1 C10 117.5(16) . .
C6 C1 C2 116.6(15) . .
C10 C1 C2 116.5(15) . .
C6 C1 Gd1 76.3(14) . .
C10 C1 Gd1 90.8(16) . .
C2 C1 Gd1 72.4(13) . .
C6 C1 Gd3 91.2(16) . .
C10 C1 Gd3 74.1(14) . .
C2 C1 Gd3 74.2(13) . .
Gd1 C1 Gd3 18.4(2) . .
C6 C1 Gd2 64.3(14) . 6_565
C10 C1 Gd2 83.5(15) . 6_565
C2 C1 Gd2 92.0(15) . 6_565
Gd1 C1 Gd2 19.7(2) . 6_565
Gd3 C1 Gd2 27.4(3) . 6_565
C6 C1 Gd5 58.8(13) . 6_565
C10 C1 Gd5 99.8(16) . 6_565
C2 C1 Gd5 82.0(14) . 6_565
Gd1 C1 Gd5 17.5(4) . 6_565
Gd3 C1 Gd5 34.4(5) . 6_565
Gd2 C1 Gd5 16.6(3) 6_565 6_565
C6 C1 Gd4 53.9(13) . 6_565
C10 C1 Gd4 91.6(15) . 6_565
C2 C1 Gd4 94.8(14) . 6_565
Gd1 C1 Gd4 25.4(3) . 6_565
Gd3 C1 Gd4 37.3(4) . 6_565
Gd2 C1 Gd4 10.77(14) 6_565 6_565
Gd5 C1 Gd4 13.1(3) 6_565 6_565
C1 C2 C13 119.9(15) . .
C1 C2 C3 120.7(15) . .
C13 C2 C3 106.7(14) . .
C1 C2 Gd1 73.8(13) . .
C13 C2 Gd1 89.1(12) . .
C3 C2 Gd1 72.4(11) . .
C1 C2 Gd3 72.6(13) . .
C13 C2 Gd3 74.8(11) . .
C3 C2 Gd3 87.7(11) . .
Gd1 C2 Gd3 18.36(16) . .
C1 C2 Gd6 88.3(14) . 6_565
C13 C2 Gd6 56.0(12) . 6_565
C3 C2 Gd6 89.1(12) . 6_565
Gd1 C2 Gd6 33.6(5) . 6_565
Gd3 C2 Gd6 19.4(5) . 6_565
C1 C2 Gd2 59.6(13) . 6_565
C13 C2 Gd2 97.9(12) . 6_565
C3 C2 Gd2 80.6(11) . 6_565
Gd1 C2 Gd2 14.24(13) . 6_565
Gd3 C2 Gd2 23.19(19) . 6_565
Gd6 C2 Gd2 42.2(6) 6_565 6_565
C4 C3 C15 124.1(15) . .
C4 C3 C2 122.3(15) . .
C15 C3 C2 104.6(13) . .
C4 C3 Gd1 79.3(13) . .
C15 C3 Gd1 88.6(11) . .
C2 C3 Gd1 72.4(10) . .
C4 C3 Gd5 59.7(13) . 6_565
C15 C3 Gd5 97.1(12) . 6_565
C2 C3 Gd5 87.7(11) . 6_565
Gd1 C3 Gd5 19.9(4) . 6_565
C4 C3 Gd3 93.6(14) . .
C15 C3 Gd3 83.1(11) . .
C2 C3 Gd3 61.2(10) . .
Gd1 C3 Gd3 14.62(13) . .
Gd5 C3 Gd3 34.5(4) 6_565 .
C18 C4 C3 115.0(15) . .
C18 C4 C5 117.9(16) . .
C3 C4 C5 117.7(15) . .
C18 C4 Gd5 84.8(14) . 6_565
C3 C4 Gd5 90.0(15) . 6_565
C5 C4 Gd5 65.1(13) . 6_565
C18 C4 Gd1 97.5(15) . .
C3 C4 Gd1 68.1(12) . .
C5 C4 Gd1 74.7(13) . .
Gd5 C4 Gd1 22.2(5) 6_565 .
C18 C4 Gd4 90.6(14) . 6_565
C3 C4 Gd4 95.0(14) . 6_565
C5 C4 Gd4 55.1(12) . 6_565
Gd5 C4 Gd4 10.1(4) 6_565 6_565
Gd1 C4 Gd4 27.3(3) . 6_565
C18 C4 Gd2 99.4(14) . 6_565
C3 C4 Gd2 81.8(13) . 6_565
C5 C4 Gd2 59.6(12) . 6_565
Gd5 C4 Gd2 14.7(4) 6_565 6_565
Gd1 C4 Gd2 15.98(16) . 6_565
Gd4 C4 Gd2 13.68(15) 6_565 6_565
C21 C5 C6 113.4(16) . .
C21 C5 C4 116.3(17) . .
C6 C5 C4 117.1(16) . .
C21 C5 Gd5 71.4(14) . 6_565
C6 C5 Gd5 84.0(14) . 6_565
C4 C5 Gd5 77.8(15) . 6_565
C21 C5 Gd4 63.1(12) . 6_565
C6 C5 Gd4 76.0(13) . 6_565
C4 C5 Gd4 94.4(15) . 6_565
Gd5 C5 Gd4 16.6(4) 6_565 6_565
C21 C5 Gd2 78.6(13) . 6_565
C6 C5 Gd2 64.4(12) . 6_565
C4 C5 Gd2 90.3(14) . 6_565
Gd5 C5 Gd2 19.8(4) 6_565 6_565
Gd4 C5 Gd2 15.85(19) 6_565 6_565
C21 C5 Gd1 92.2(14) . .
C6 C5 Gd1 70.1(12) . .
C4 C5 Gd1 71.9(13) . .
Gd5 C5 Gd1 21.4(5) 6_565 .
Gd4 C5 Gd1 30.7(3) 6_565 .
Gd2 C5 Gd1 19.25(18) 6_565 .
C1 C6 C5 125.2(17) . .
C1 C6 C7 118(2) . .
C5 C6 C7 104.5(17) . .
C1 C6 Gd2 82.7(15) . 6_565
C5 C6 Gd2 81.5(13) . 6_565
C7 C6 Gd2 70(2) . 6_565
C1 C6 Gd4 98.8(16) . 6_565
C5 C6 Gd4 69.4(12) . 6_565
C7 C6 Gd4 64(2) . 6_565
Gd2 C6 Gd4 16.40(18) 6_565 6_565
C1 C6 Gd1 70.7(14) . .
C5 C6 Gd1 77.0(13) . .
C7 C6 Gd1 90(3) . .
Gd2 C6 Gd1 20.1(2) 6_565 .
Gd4 C6 Gd1 31.1(3) 6_565 .
C1 C6 Gd5 92.8(16) . 6_565
C5 C6 Gd5 61.2(12) . 6_565
C7 C6 Gd5 80(2) . 6_565
Gd2 C6 Gd5 20.4(4) 6_565 6_565
Gd4 C6 Gd5 15.7(4) 6_565 6_565
Gd1 C6 Gd5 22.1(5) . 6_565
C1 C6 Gd3 59.4(14) . .
C5 C6 Gd3 92.0(14) . .
C7 C6 Gd3 88(2) . .
Gd2 C6 Gd3 23.9(2) 6_565 .
Gd4 C6 Gd3 39.4(4) 6_565 .
Gd1 C6 Gd3 15.01(15) . .
Gd5 C6 Gd3 35.3(5) 6_565 .
C8 C7 C22 121(2) . .
C8 C7 C6 126(2) . .
C22 C7 C6 105.9(17) . .
C8 C7 Gd4 98(3) . 6_565
C22 C7 Gd4 63(2) . 6_565
C6 C7 Gd4 80(2) . 6_565
C8 C7 Gd2 89(3) . 6_565
C22 C7 Gd2 80(2) . 6_565
C6 C7 Gd2 73(2) . 6_565
Gd4 C7 Gd2 17.7(4) 6_565 6_565
C8 C7 Gd7 68(2) . 6_565
C22 C7 Gd7 76(2) . 6_565
C6 C7 Gd7 102(3) . 6_565
Gd4 C7 Gd7 30.6(11) 6_565 6_565
Gd2 C7 Gd7 29.5(11) 6_565 6_565
C8 C7 Gd5 106(3) . 6_565
C22 C7 Gd5 67(2) . 6_565
C6 C7 Gd5 68(2) . 6_565
Gd4 C7 Gd5 12.5(4) 6_565 6_565
Gd2 C7 Gd5 18.2(5) 6_565 6_565
Gd7 C7 Gd5 41.2(13) 6_565 6_565
C8 C7 Gd1 96(3) . .
C22 C7 Gd1 86(2) . .
C6 C7 Gd1 60(2) . .
Gd4 C7 Gd1 26.5(6) 6_565 .
Gd2 C7 Gd1 13.4(3) 6_565 .
Gd7 C7 Gd1 42.6(12) 6_565 .
Gd5 C7 Gd1 19.5(5) 6_565 .
C25 C8 C7 120.2(18) . .
C25 C8 C9 115.8(15) . .
C7 C8 C9 114.6(18) . .
C25 C8 Gd7 72.9(15) . 6_565
C7 C8 Gd7 77(3) . 6_565
C9 C8 Gd7 90.0(15) . 6_565
C25 C8 Gd2 99.3(13) . 6_565
C7 C8 Gd2 59(2) . 6_565
C9 C8 Gd2 81.7(11) . 6_565
Gd7 C8 Gd2 26.7(9) 6_565 6_565
C25 C8 Gd4 92.4(13) . 6_565
C7 C8 Gd4 52(2) . 6_565
C9 C8 Gd4 95.9(11) . 6_565
Gd7 C8 Gd4 25.3(10) 6_565 6_565
Gd2 C8 Gd4 14.24(14) 6_565 6_565
C28 C9 C10 113.7(15) . .
C28 C9 C8 117.6(16) . .
C10 C9 C8 118.2(15) . .
C28 C9 Gd7 85.8(17) . 6_565
C10 C9 Gd7 96.5(15) . 6_565
C8 C9 Gd7 57.0(12) . 6_565
C28 C9 Gd2 99.8(15) . 6_565
C10 C9 Gd2 72.4(12) . 6_565
C8 C9 Gd2 67.3(10) . 6_565
Gd7 C9 Gd2 24.7(8) 6_565 6_565
C28 C9 Gd3 88.4(14) . .
C10 C9 Gd3 58.1(11) . .
C8 C9 Gd3 91.1(11) . .
Gd7 C9 Gd3 41.4(8) 6_565 .
Gd2 C9 Gd3 23.84(19) 6_565 .
C1 C10 C9 125.1(17) . .
C1 C10 C11 120.5(15) . .
C9 C10 C11 105.4(14) . .
C1 C10 Gd3 72.8(14) . .
C9 C10 Gd3 92.2(13) . .
C11 C10 Gd3 76.4(11) . .
C1 C10 Gd2 66.3(14) . 6_565
C9 C10 Gd2 77.9(12) . 6_565
C11 C10 Gd2 100.4(13) . 6_565
Gd3 C10 Gd2 25.4(2) . 6_565
C1 C10 Gd1 59.4(14) . .
C9 C10 Gd1 94.5(13) . .
C11 C10 Gd1 90.3(12) . .
Gd3 C10 Gd1 15.25(16) . .
Gd2 C10 Gd1 17.66(15) 6_565 .
C1 C10 Gd6 81.8(15) . 6_565
C9 C10 Gd6 98.9(14) . 6_565
C11 C10 Gd6 59.5(11) . 6_565
Gd3 C10 Gd6 17.1(5) . 6_565
Gd2 C10 Gd6 42.3(5) 6_565 6_565
Gd1 C10 Gd6 31.0(5) . 6_565
C12 C11 C29 119.8(18) . .
C12 C11 C10 128.0(15) . .
C29 C11 C10 103.8(14) . .
C12 C11 Gd3 81.1(18) . .
C29 C11 Gd3 91.9(13) . .
C10 C11 Gd3 69.8(11) . .
C12 C11 Gd6 64.3(19) . 6_565
C29 C11 Gd6 89.5(13) . 6_565
C10 C11 Gd6 90.9(13) . 6_565
Gd3 C11 Gd6 21.3(6) . 6_565
C32 C12 C11 123(2) . .
C32 C12 C13 118.5(19) . .
C11 C12 C13 107.6(17) . .
C32 C12 Gd6 82(2) . 6_565
C11 C12 Gd6 83.1(19) . 6_565
C13 C12 Gd6 71.7(18) . 6_565
C32 C12 Gd3 101(2) . .
C11 C12 Gd3 68.5(16) . .
C13 C12 Gd3 66.2(16) . .
Gd6 C12 Gd3 19.7(7) 6_565 .
C14 C13 C2 110.9(14) . .
C14 C13 C12 114.3(16) . .
C2 C13 C12 127.3(16) . .
C14 C13 Gd6 78.5(13) . 6_565
C2 C13 Gd6 93.1(14) . 6_565
C12 C13 Gd6 71.3(19) . 6_565
C14 C13 Gd3 91.5(12) . .
C2 C13 Gd3 71.7(11) . .
C12 C13 Gd3 81.3(18) . .
Gd6 C13 Gd3 22.1(6) 6_565 .
C14 C13 Gd1 86.7(11) . .
C2 C13 Gd1 59.8(10) . .
C12 C13 Gd1 97.1(18) . .
Gd6 C13 Gd1 33.8(7) 6_565 .
Gd3 C13 Gd1 15.90(16) . .
C34 C14 C13 127.3(14) . .
C34 C14 C15 119.4(13) . .
C13 C14 C15 106.2(13) . .
C34 C14 Gd6 83.9(11) . 6_565
C13 C14 Gd6 67.9(12) . 6_565
C15 C14 Gd6 92.8(12) . 6_565
C34 C14 Gd3 101.3(10) . .
C13 C14 Gd3 60.0(11) . .
C15 C14 Gd3 80.5(10) . .
Gd6 C14 Gd3 17.9(6) 6_565 .
C14 C15 C3 111.5(13) . .
C14 C15 C16 119.6(13) . .
C3 C15 C16 120.6(13) . .
C14 C15 Gd1 86.8(10) . .
C3 C15 Gd1 60.2(10) . .
C16 C15 Gd1 93.8(11) . .
C14 C15 Gd6 58.1(10) . 6_565
C3 C15 Gd6 85.9(12) . 6_565
C16 C15 Gd6 96.5(12) . 6_565
Gd1 C15 Gd6 31.7(5) . 6_565
C14 C15 Gd3 72.0(9) . .
C3 C15 Gd3 68.5(10) . .
C16 C15 Gd3 100.0(11) . .
Gd1 C15 Gd3 14.82(11) . .
Gd6 C15 Gd3 18.3(5) 6_565 .
C36 C16 C15 126.1(12) . .
C36 C16 C17 119.8(11) . .
C15 C16 C17 111.7(11) . .
C39 C17 C18 113.9(10) . .
C39 C17 C16 115.6(11) . .
C18 C17 C16 122.2(12) . .
C4 C18 C17 124.4(14) . .
C4 C18 C19 124.2(14) . .
C17 C18 C19 103.6(11) . .
C4 C18 Gd5 65.0(13) . 6_565
C17 C18 Gd5 99.8(11) . 6_565
C19 C18 Gd5 81.7(10) . 6_565
C4 C18 Gd1 56.8(13) . .
C17 C18 Gd1 91.9(9) . .
C19 C18 Gd1 99.2(10) . .
Gd5 C18 Gd1 17.9(4) 6_565 .
C20 C19 C40 125.6(13) . .
C20 C19 C18 117.0(12) . .
C40 C19 C18 108.3(12) . .
C20 C19 Gd5 64.2(10) . 6_565
C40 C19 Gd5 111.9(11) . 6_565
C18 C19 Gd5 67.3(10) . 6_565
C21 C20 C19 118.4(14) . .
C21 C20 C43 117.4(13) . .
C19 C20 C43 117.9(14) . .
C21 C20 Gd5 60.3(12) . 6_565
C19 C20 Gd5 86.4(11) . 6_565
C43 C20 Gd5 98.7(13) . 6_565
C21 C20 Gd4 54.9(11) . 6_565
C19 C20 Gd4 101.3(11) . 6_565
C43 C20 Gd4 89.3(11) . 6_565
Gd5 C20 Gd4 15.1(4) 6_565 6_565
C20 C21 C5 125.1(16) . .
C20 C21 C22 123.5(17) . .
C5 C21 C22 104.4(14) . .
C20 C21 Gd4 93.3(14) . 6_565
C5 C21 Gd4 81.6(14) . 6_565
C22 C21 Gd4 66.6(12) . 6_565
C20 C21 Gd5 86.8(14) . 6_565
C5 C21 Gd5 72.0(14) . 6_565
C22 C21 Gd5 84.1(14) . 6_565
Gd4 C21 Gd5 18.0(4) 6_565 6_565
C20 C21 Gd2 102.4(14) . 6_565
C5 C21 Gd2 70.4(12) . 6_565
C22 C21 Gd2 67.8(12) . 6_565
Gd4 C21 Gd2 11.7(2) 6_565 6_565
Gd5 C21 Gd2 18.2(4) 6_565 6_565
C20 C21 Gd1 98.0(13) . .
C5 C21 Gd1 60.1(12) . .
C22 C21 Gd1 83.3(12) . .
Gd4 C21 Gd1 23.5(3) 6_565 .
Gd5 C21 Gd1 12.9(4) 6_565 .
Gd2 C21 Gd1 16.17(14) 6_565 .
C21 C22 C23 119.7(16) . .
C21 C22 C7 111.7(16) . .
C23 C22 C7 119.3(19) . .
C21 C22 Gd4 74.0(13) . 6_565
C23 C22 Gd4 86.4(13) . 6_565
C7 C22 Gd4 78(3) . 6_565
C21 C22 Gd7 103.6(16) . 6_565
C23 C22 Gd7 69.0(14) . 6_565
C7 C22 Gd7 69(3) . 6_565
Gd4 C22 Gd7 29.8(9) 6_565 6_565
C21 C22 Gd5 61.6(12) . 6_565
C23 C22 Gd5 96.3(13) . 6_565
C7 C22 Gd5 81(2) . 6_565
Gd4 C22 Gd5 13.0(4) 6_565 6_565
Gd7 C22 Gd5 42.6(9) 6_565 6_565
C21 C22 Gd2 80.4(13) . 6_565
C23 C22 Gd2 93.8(13) . 6_565
C7 C22 Gd2 65(2) . 6_565
Gd4 C22 Gd2 13.9(2) 6_565 6_565
Gd7 C22 Gd2 27.8(9) 6_565 6_565
Gd5 C22 Gd2 20.3(4) 6_565 6_565
C44 C23 C22 121.7(15) . .
C44 C23 C24 119.8(14) . .
C22 C23 C24 115.2(14) . .
C44 C23 Gd7 102.3(16) . 6_565
C22 C23 Gd7 76.6(15) . 6_565
C24 C23 Gd7 72.7(14) . 6_565
C44 C23 Gd4 93.2(12) . 6_565
C22 C23 Gd4 57.3(11) . 6_565
C24 C23 Gd4 101.8(13) . 6_565
Gd7 C23 Gd4 29.7(9) 6_565 6_565
C44 C23 Gd2 101.6(13) . 6_565
C22 C23 Gd2 57.1(11) . 6_565
C24 C23 Gd2 92.9(12) . 6_565
Gd7 C23 Gd2 22.8(9) 6_565 6_565
Gd4 C23 Gd2 9.92(19) 6_565 6_565
C44 C23 Gd5 88.9(12) . 6_565
C22 C23 Gd5 55.4(11) . 6_565
C24 C23 Gd5 109.0(13) . 6_565
Gd7 C23 Gd5 36.8(9) 6_565 6_565
Gd4 C23 Gd5 7.3(4) 6_565 6_565
Gd2 C23 Gd5 16.9(3) 6_565 6_565
C47 C24 C25 113.3(14) . .
C47 C24 C23 114.6(16) . .
C25 C24 C23 120.1(16) . .
C47 C24 Gd7 98.4(16) . 6_565
C25 C24 Gd7 67.6(15) . 6_565
C23 C24 Gd7 71.9(14) . 6_565
C8 C25 C24 122.0(16) . .
C8 C25 C26 121.9(16) . .
C24 C25 C26 107.4(13) . .
C8 C25 Gd7 73.4(15) . 6_565
C24 C25 Gd7 76.7(15) . 6_565
C26 C25 Gd7 91.9(15) . 6_565
C27 C26 C48 123.8(15) . .
C27 C26 C25 124.3(15) . .
C48 C26 C25 101.8(11) . .
C27 C26 Gd7 89.1(14) . 6_565
C48 C26 Gd7 92.6(12) . 6_565
C25 C26 Gd7 55.8(13) . 6_565
C26 C27 C28 110.8(14) . .
C26 C27 C51 120.0(15) . .
C28 C27 C51 121.3(15) . .
C27 C28 C9 128.3(17) . .
C27 C28 C29 123.6(16) . .
C9 C28 C29 103.1(14) . .
C27 C28 Gd7 80.4(15) . 6_565
C9 C28 Gd7 66.3(15) . 6_565
C29 C28 Gd7 104.7(17) . 6_565
C28 C29 C30 116.5(15) . .
C28 C29 C11 113.8(15) . .
C30 C29 C11 121.1(15) . .
C28 C29 Gd6 100.8(16) . 6_565
C30 C29 Gd6 81.3(13) . 6_565
C11 C29 Gd6 60.9(12) . 6_565
C28 C29 Gd3 85.1(14) . .
C30 C29 Gd3 96.9(14) . .
C11 C29 Gd3 59.1(11) . .
Gd6 C29 Gd3 18.4(5) 6_565 .
C52 C30 C29 123.8(14) . .
C52 C30 C31 117.8(13) . .
C29 C30 C31 111.7(13) . .
C55 C31 C32 106.9(12) . .
C55 C31 C30 118.5(14) . .
C32 C31 C30 126.8(13) . .
C55 C31 Gd6 99.2(15) . 6_565
C32 C31 Gd6 61.6(10) . 6_565
C30 C31 Gd6 84.1(12) . 6_565
C12 C32 C31 116.4(15) . .
C12 C32 C33 125.6(15) . .
C31 C32 C33 108.1(12) . .
C12 C32 Gd6 66.4(19) . 6_565
C31 C32 Gd6 88.4(11) . 6_565
C33 C32 Gd6 86.1(11) . 6_565
C34 C33 C56 124.5(14) . .
C34 C33 C32 115.6(13) . .
C56 C33 C32 107.9(12) . .
C34 C33 Gd6 70.4(10) . 6_565
C56 C33 Gd6 103.5(14) . 6_565
C32 C33 Gd6 62.7(10) . 6_565
C14 C34 C33 117.8(12) . .
C14 C34 C35 119.3(12) . .
C33 C34 C35 117.9(13) . .
C14 C34 Gd6 65.3(10) . 6_565
C33 C34 Gd6 80.6(11) . 6_565
C35 C34 Gd6 102.6(11) . 6_565
C58 C35 C34 115.3(13) . .
C58 C35 C36 112.6(11) . .
C34 C35 C36 124.8(12) . .
C16 C36 C37 123.8(10) . .
C16 C36 C35 109.5(9) . .
C37 C36 C35 124.1(10) . .
C60 C37 C36 118.3(12) . .
C60 C37 C38 120.9(12) . .
C36 C37 C38 116.0(11) . .
C39 C38 C63 123.3(11) . .
C39 C38 C37 115.5(11) . .
C63 C38 C37 116.5(10) . .
C17 C39 C38 128.8(10) . .
C17 C39 C40 104.9(9) . .
C38 C39 C40 116.3(10) . .
C41 C40 C19 113.9(14) . .
C41 C40 C39 125.8(13) . .
C19 C40 C39 108.7(11) . .
C40 C41 C64 109.4(12) . .
C40 C41 C42 125.1(15) . .
C64 C41 C42 112.4(11) . .
C66 C42 C43 129.8(13) . .
C66 C42 C41 107.3(11) . .
C43 C42 C41 117.7(13) . .
C42 C43 C20 118.4(14) . .
C42 C43 C44 113.4(13) . .
C20 C43 C44 121.8(13) . .
C42 C43 Gd4 118.7(13) . 6_565
C20 C43 Gd4 61.9(10) . 6_565
C44 C43 Gd4 71.4(10) . 6_565
C23 C44 C45 122.5(15) . .
C23 C44 C43 115.4(13) . .
C45 C44 C43 118.0(14) . .
C23 C44 Gd4 57.5(10) . 6_565
C45 C44 Gd4 115.4(13) . 6_565
C43 C44 Gd4 78.3(10) . 6_565
C23 C44 Gd7 50.5(13) . 6_565
C45 C44 Gd7 98.6(13) . 6_565
C43 C44 Gd7 101.5(13) . 6_565
Gd4 C44 Gd7 24.0(7) 6_565 6_565
C67 C45 C44 122.5(14) . .
C67 C45 C46 114.6(11) . .
C44 C45 C46 118.8(13) . .
C47 C46 C70 122.6(13) . .
C47 C46 C45 111.6(12) . .
C70 C46 C45 119.6(11) . .
C24 C47 C46 132.5(16) . .
C24 C47 C48 101.3(12) . .
C46 C47 C48 118.3(14) . .
C24 C47 Gd7 54.0(13) . 6_565
C46 C47 Gd7 102.6(14) . 6_565
C48 C47 Gd7 84.5(12) . 6_565
C49 C48 C26 113.8(13) . .
C49 C48 C47 119.5(14) . .
C26 C48 C47 114.7(12) . .
C48 C49 C71 120.0(13) . .
C48 C49 C50 126.9(12) . .
C71 C49 C50 102.7(10) . .
C73 C50 C51 118.6(11) . .
C73 C50 C49 117.1(11) . .
C51 C50 C49 115.5(13) . .
C50 C51 C27 118.6(14) . .
C50 C51 C52 119.3(12) . .
C27 C51 C52 117.2(12) . .
C30 C52 C53 124.5(13) . .
C30 C52 C51 117.0(11) . .
C53 C52 C51 116.1(11) . .
C74 C53 C52 125.7(14) . .
C74 C53 C54 113.2(12) . .
C52 C53 C54 116.8(13) . .
C55 C54 C77 121.4(13) . .
C55 C54 C53 114.7(13) . .
C77 C54 C53 118.2(12) . .
C55 C54 Gd6 86.4(13) . .
C77 C54 Gd6 61.1(12) . .
C53 C54 Gd6 100.5(13) . .
C31 C55 C54 127.7(15) . .
C31 C55 C56 111.0(12) . .
C54 C55 C56 114.7(12) . .
C31 C55 Gd6 111.3(16) . .
C54 C55 Gd6 65.8(12) . .
C56 C55 Gd6 68.6(10) . .
C57 C56 C33 119.2(13) . .
C57 C56 C55 123.6(13) . .
C33 C56 C55 105.4(12) . .
C57 C56 Gd6 57.6(10) . .
C33 C56 Gd6 102.1(14) . .
C55 C56 Gd6 82.0(11) . .
C56 C57 C78 120.3(13) . .
C56 C57 C58 115.8(13) . .
C78 C57 C58 113.7(12) . .
C56 C57 Gd6 94.0(12) . .
C78 C57 Gd6 65.7(12) . .
C58 C57 Gd6 78.3(10) . .
C35 C58 C59 124.8(12) . .
C35 C58 C57 126.0(13) . .
C59 C58 C57 101.6(11) . .
C35 C58 Gd6 99.8(11) . .
C59 C58 Gd6 72.5(11) . .
C57 C58 Gd6 66.8(9) . .
C58 C59 C79 114.2(13) . .
C58 C59 C60 122.3(13) . .
C79 C59 C60 115.6(13) . .
C58 C59 Gd6 75.5(11) . .
C79 C59 Gd6 68.5(12) . .
C60 C59 Gd6 97.3(13) . .
C58 C59 Gd1 107.3(11) . 6_565
C79 C59 Gd1 68.1(10) . 6_565
C60 C59 Gd1 67.8(10) . 6_565
Gd6 C59 Gd1 35.1(6) . 6_565
C58 C59 Gd3 96.3(10) . 6_565
C79 C59 Gd3 60.1(10) . 6_565
C60 C59 Gd3 84.5(11) . 6_565
Gd6 C59 Gd3 20.8(6) . 6_565
Gd1 C59 Gd3 16.98(13) 6_565 6_565
C37 C60 C61 116.3(14) . .
C37 C60 C59 118.0(13) . .
C61 C60 C59 119.9(14) . .
C37 C60 Gd1 101.0(12) . 6_565
C61 C60 Gd1 66.5(12) . 6_565
C59 C60 Gd1 79.8(10) . 6_565
C37 C60 Gd5 91.7(11) . .
C61 C60 Gd5 55.2(12) . .
C59 C60 Gd5 99.5(12) . .
Gd1 C60 Gd5 19.7(4) 6_565 .
C37 C60 Gd3 104.5(12) . 6_565
C61 C60 Gd3 77.7(12) . 6_565
C59 C60 Gd3 65.8(10) . 6_565
Gd1 C60 Gd3 14.21(13) 6_565 6_565
Gd5 C60 Gd3 33.8(4) . 6_565
C37 C60 Gd6 96.8(12) . .
C61 C60 Gd6 96.0(14) . .
C59 C60 Gd6 54.4(10) . .
Gd1 C60 Gd6 30.9(5) 6_565 .
Gd5 C60 Gd6 48.7(6) . .
Gd3 C60 Gd6 18.3(5) 6_565 .
C62 C61 C60 125.4(15) . .
C62 C61 C81 105.6(13) . .
C60 C61 C81 120.3(16) . .
C62 C61 Gd1 93.9(13) . 6_565
C60 C61 Gd1 78.9(13) . 6_565
C81 C61 Gd1 67.9(12) . 6_565
C62 C61 Gd5 70.0(12) . .
C60 C61 Gd5 94.2(14) . .
C81 C61 Gd5 74.6(13) . .
Gd1 C61 Gd5 24.0(5) 6_565 .
C62 C61 Gd2 83.1(12) . .
C60 C61 Gd2 94.8(14) . .
C81 C61 Gd2 60.2(11) . .
Gd1 C61 Gd2 15.99(16) 6_565 .
Gd5 C61 Gd2 16.5(4) . .
C62 C61 Gd4 68.9(11) . .
C60 C61 Gd4 102.6(14) . .
C81 C61 Gd4 66.5(11) . .
Gd1 C61 Gd4 27.4(3) 6_565 .
Gd5 C61 Gd4 9.6(4) . .
Gd2 C61 Gd4 14.15(15) . .
C62 C61 Gd3 104.2(13) . 6_565
C60 C61 Gd3 73.9(12) . 6_565
C81 C61 Gd3 64.7(12) . 6_565
Gd1 C61 Gd3 10.30(14) 6_565 6_565
Gd5 C61 Gd3 34.2(5) . 6_565
Gd2 C61 Gd3 23.7(2) . 6_565
Gd4 C61 Gd3 36.8(3) . 6_565
C63 C62 C83 124.5(15) . .
C63 C62 C61 117.2(14) . .
C83 C62 C61 110.5(14) . .
C63 C62 Gd5 95.3(11) . .
C83 C62 Gd5 71.8(13) . .
C61 C62 Gd5 74.0(13) . .
C63 C62 Gd4 100.9(10) . .
C83 C62 Gd4 59.4(12) . .
C61 C62 Gd4 81.6(12) . .
Gd5 C62 Gd4 12.5(5) . .
C63 C62 Gd1 102.2(10) . 6_565
C83 C62 Gd1 82.1(12) . 6_565
C61 C62 Gd1 55.8(11) . 6_565
Gd5 C62 Gd1 18.3(5) . 6_565
Gd4 C62 Gd1 27.9(2) . 6_565
C63 C62 Gd2 106.4(10) . .
C83 C62 Gd2 66.2(12) . .
C61 C62 Gd2 68.8(11) . .
Gd5 C62 Gd2 11.1(3) . .
Gd4 C62 Gd2 12.78(15) . .
Gd1 C62 Gd2 16.68(11) 6_565 .
C64 C63 C62 120.4(12) . .
C64 C63 C38 109.5(11) . .
C62 C63 C38 123.3(12) . .
C64 C63 Gd5 97.8(9) . .
C62 C63 Gd5 54.8(9) . .
C38 C63 Gd5 95.4(9) . .
C63 C64 C41 134.0(12) . .
C63 C64 C65 115.0(13) . .
C41 C64 C65 100.0(11) . .
C84 C65 C66 115.7(15) . .
C84 C65 C64 125.1(16) . .
C66 C65 C64 113.3(13) . .
C42 C66 C65 105.7(12) . .
C42 C66 C67 116.0(14) . .
C65 C66 C67 124.5(15) . .
C45 C67 C68 121.7(13) . .
C45 C67 C66 120.0(13) . .
C68 C67 C66 116.2(13) . .
C69 C68 C67 122.4(17) . .
C69 C68 C85 110.5(15) . .
C67 C68 C85 113.0(16) . .
C70 C69 C87 130.1(16) . .
C70 C69 C68 116.6(15) . .
C87 C69 C68 107.5(14) . .
C70 C69 Gd7 97.9(15) . .
C87 C69 Gd7 59.3(13) . .
C68 C69 Gd7 89.7(16) . .
C69 C70 C71 117.1(13) . .
C69 C70 C46 123.1(13) . .
C71 C70 C46 114.8(13) . .
C70 C71 C49 123.7(14) . .
C70 C71 C72 115.7(13) . .
C49 C71 C72 106.7(11) . .
C88 C72 C73 116.6(16) . .
C88 C72 C71 123.4(15) . .
C73 C72 C71 112.5(13) . .
C88 C72 Gd7 55.4(16) . .
C73 C72 Gd7 92.2(13) . .
C71 C72 Gd7 97.2(13) . .
C50 C73 C72 100.6(12) . .
C50 C73 C74 127.9(12) . .
C72 C73 C74 123.6(14) . .
C53 C74 C75 124.5(14) . .
C53 C74 C73 112.4(13) . .
C75 C74 C73 118.4(13) . .
C76 C75 C89 113.0(16) . .
C76 C75 C74 122.3(15) . .
C89 C75 C74 112.7(15) . .
C76 C75 Gd7 89.5(16) . .
C89 C75 Gd7 55.2(14) . .
C74 C75 Gd7 88.9(14) . .
C77 C76 C91 133.4(18) . .
C77 C76 C75 114.0(16) . .
C91 C76 C75 106.2(15) . .
C77 C76 Gd3 79.3(13) . 6_565
C91 C76 Gd3 71.8(15) . 6_565
C75 C76 Gd3 99.2(16) . 6_565
C77 C76 Gd6 59.4(13) . .
C91 C76 Gd6 89.0(16) . .
C75 C76 Gd6 104.6(16) . .
Gd3 C76 Gd6 20.0(5) 6_565 .
C77 C76 Gd2 101.2(15) . .
C91 C76 Gd2 58.3(14) . .
C75 C76 Gd2 86.1(14) . .
Gd3 C76 Gd2 22.4(2) 6_565 .
Gd6 C76 Gd2 41.8(6) . .
C76 C77 C78 105.6(14) . .
C76 C77 C54 127.0(15) . .
C78 C77 C54 120.7(15) . .
C76 C77 Gd6 90.3(15) . .
C78 C77 Gd6 65.2(13) . .
C54 C77 Gd6 87.0(13) . .
C76 C77 Gd3 69.3(13) . 6_565
C78 C77 Gd3 71.0(12) . 6_565
C54 C77 Gd3 101.2(13) . 6_565
Gd6 C77 Gd3 21.0(6) . 6_565
C77 C78 C57 118.2(14) . .
C77 C78 C79 126.4(15) . .
C57 C78 C79 103.3(13) . .
C77 C78 Gd6 79.4(13) . .
C57 C78 Gd6 78.4(13) . .
C79 C78 Gd6 77.4(14) . .
C77 C78 Gd3 77.7(12) . 6_565
C57 C78 Gd3 97.8(12) . 6_565
C79 C78 Gd3 63.8(11) . 6_565
Gd6 C78 Gd3 21.5(7) . 6_565
C80 C79 C59 124.2(16) . .
C80 C79 C78 120.9(14) . .
C59 C79 C78 106.3(14) . .
C80 C79 Gd3 73.1(14) . 6_565
C59 C79 Gd3 87.4(12) . 6_565
C78 C79 Gd3 81.3(13) . 6_565
C80 C79 Gd6 96.1(16) . .
C59 C79 Gd6 77.2(12) . .
C78 C79 Gd6 65.1(13) . .
Gd3 C79 Gd6 23.4(6) 6_565 .
C80 C79 Gd1 65.5(13) . 6_565
C59 C79 Gd1 79.7(11) . 6_565
C78 C79 Gd1 99.4(13) . 6_565
Gd3 C79 Gd1 18.25(18) 6_565 6_565
Gd6 C79 Gd1 37.2(7) . 6_565
C79 C80 C81 122.3(18) . .
C79 C80 C91 116.6(16) . .
C81 C80 C91 111.7(17) . .
C79 C80 Gd1 82.5(14) . 6_565
C81 C80 Gd1 69.5(12) . 6_565
C91 C80 Gd1 88.0(15) . 6_565
C79 C80 Gd3 73.4(14) . 6_565
C81 C80 Gd3 88.9(14) . 6_565
C91 C80 Gd3 77.4(14) . 6_565
Gd1 C80 Gd3 19.6(2) 6_565 6_565
C79 C80 Gd2 99.1(15) . .
C81 C80 Gd2 67.3(12) . .
C91 C80 Gd2 72.6(13) . .
Gd1 C80 Gd2 18.84(19) 6_565 .
Gd3 C80 Gd2 27.2(3) 6_565 .
C79 C80 Gd6 56.0(13) . .
C81 C80 Gd6 101.4(15) . .
C91 C80 Gd6 84.5(14) . .
Gd1 C80 Gd6 33.2(6) 6_565 .
Gd3 C80 Gd6 17.7(5) 6_565 .
Gd2 C80 Gd6 44.8(6) . .
C79 C80 Gd5 96.7(15) . .
C81 C80 Gd5 54.3(11) . .
C91 C80 Gd5 89.0(14) . .
Gd1 C80 Gd5 16.4(3) 6_565 .
Gd3 C80 Gd5 34.8(4) 6_565 .
Gd2 C80 Gd5 17.3(3) . .
Gd6 C80 Gd5 49.6(7) . .
C80 C81 C61 117.4(16) . .
C80 C81 C82 125.2(17) . .
C61 C81 C82 109.7(14) . .
C80 C81 Gd1 74.4(13) . 6_565
C61 C81 Gd1 75.4(13) . 6_565
C82 C81 Gd1 92.6(15) . 6_565
C80 C81 Gd5 97.2(14) . .
C61 C81 Gd5 69.8(13) . .
C82 C81 Gd5 73.6(14) . .
Gd1 C81 Gd5 23.8(5) 6_565 .
C80 C81 Gd2 80.6(13) . .
C61 C81 Gd2 89.1(13) . .
C82 C81 Gd2 73.3(14) . .
Gd1 C81 Gd2 20.62(19) 6_565 .
Gd5 C81 Gd2 21.0(4) . .
C80 C81 Gd4 95.8(13) . .
C61 C81 Gd4 83.5(13) . .
C82 C81 Gd4 62.5(13) . .
Gd1 C81 Gd4 30.3(3) 6_565 .
Gd5 C81 Gd4 14.6(4) . .
Gd2 C81 Gd4 15.20(15) . .
C80 C81 Gd3 59.5(12) . 6_565
C61 C81 Gd3 86.2(13) . 6_565
C82 C81 Gd3 99.0(15) . 6_565
Gd1 C81 Gd3 15.13(15) 6_565 6_565
Gd5 C81 Gd3 37.8(5) . 6_565
Gd2 C81 Gd3 26.4(2) . 6_565
Gd4 C81 Gd3 40.4(3) . 6_565
C92 C82 C83 118.5(18) . .
C92 C82 C81 118.4(19) . .
C83 C82 C81 104.1(16) . .
C92 C82 Gd4 72.1(15) . .
C83 C82 Gd4 70.7(15) . .
C81 C82 Gd4 83.9(14) . .
C92 C82 Gd5 87.6(17) . .
C83 C82 Gd5 66.0(15) . .
C81 C82 Gd5 70.9(14) . .
Gd4 C82 Gd5 16.4(4) . .
C92 C82 Gd2 70.1(15) . .
C83 C82 Gd2 85.1(16) . .
C81 C82 Gd2 71.8(13) . .
Gd4 C82 Gd2 16.5(2) . .
Gd5 C82 Gd2 20.8(4) . .
C92 C82 Gd1 86.2(16) . 6_565
C83 C82 Gd1 84.4(15) . 6_565
C81 C82 Gd1 54.8(12) . 6_565
Gd4 C82 Gd1 29.3(4) . 6_565
Gd5 C82 Gd1 20.6(5) . 6_565
Gd2 C82 Gd1 18.2(2) . 6_565
C62 C83 C82 109.7(15) . .
C62 C83 C84 116.0(16) . .
C82 C83 C84 127.5(17) . .
C62 C83 Gd5 72.6(12) . .
C82 C83 Gd5 78.3(16) . .
C84 C83 Gd5 91.7(16) . .
C62 C83 Gd4 89.6(13) . .
C82 C83 Gd4 73.3(15) . .
C84 C83 Gd4 82.4(15) . .
Gd5 C83 Gd4 17.2(4) . .
C62 C83 Gd2 86.3(13) . .
C82 C83 Gd2 63.3(15) . .
C84 C83 Gd2 94.8(15) . .
Gd5 C83 Gd2 17.0(4) . .
Gd4 C83 Gd2 12.6(2) . .
C62 C83 Gd1 70.2(11) . 6_565
C82 C83 Gd1 66.5(14) . 6_565
C84 C83 Gd1 106.1(16) . 6_565
Gd5 C83 Gd1 14.9(4) . 6_565
Gd4 C83 Gd1 25.9(3) . 6_565
Gd2 C83 Gd1 16.87(14) . 6_565
C65 C84 C85 120.5(17) . .
C65 C84 C83 118.1(17) . .
C85 C84 C83 111.6(16) . .
C65 C84 Gd4 100.1(17) . .
C85 C84 Gd4 75.1(13) . .
C83 C84 Gd4 62.9(13) . .
C65 C84 Gd5 92.9(16) . .
C85 C84 Gd5 89.5(15) . .
C83 C84 Gd5 55.5(13) . .
Gd4 C84 Gd5 14.4(3) . .
C84 C85 C68 126.9(17) . .
C84 C85 C86 119.4(16) . .
C68 C85 C86 104.8(14) . .
C84 C85 Gd4 73.7(13) . .
C68 C85 Gd4 99.8(14) . .
C86 C85 Gd4 68.0(13) . .
C84 C85 Gd7 98.3(16) . .
C68 C85 Gd7 81.7(15) . .
C86 C85 Gd7 56.9(14) . .
Gd4 C85 Gd7 25.0(7) . .
C84 C85 Gd5 63.4(13) . .
C68 C85 Gd5 105.7(15) . .
C86 C85 Gd5 75.1(13) . .
Gd4 C85 Gd5 10.2(3) . .
Gd7 C85 Gd5 35.1(8) . .
C92 C86 C87 114.6(16) . .
C92 C86 C85 128.4(17) . .
C87 C86 C85 107.6(15) . .
C92 C86 Gd7 76.7(16) . .
C87 C86 Gd7 68.4(15) . .
C85 C86 Gd7 93.1(17) . .
C92 C86 Gd4 68.4(14) . .
C87 C86 Gd4 96.9(14) . .
C85 C86 Gd4 78.5(13) . .
Gd7 C86 Gd4 29.1(9) . .
C92 C86 Gd2 58.5(13) . .
C87 C86 Gd2 92.8(13) . .
C85 C86 Gd2 92.0(14) . .
Gd7 C86 Gd2 25.3(9) . .
Gd4 C86 Gd2 13.47(19) . .
C92 C86 Gd5 64.7(14) . .
C87 C86 Gd5 104.6(14) . .
C85 C86 Gd5 77.2(13) . .
Gd7 C86 Gd5 36.6(9) . .
Gd4 C86 Gd5 7.8(3) . .
Gd2 C86 Gd5 16.7(3) . .
C69 C87 C86 109.5(15) . .
C69 C87 C88 110.1(15) . .
C86 C87 C88 130.8(17) . .
C69 C87 Gd7 90.0(16) . .
C86 C87 Gd7 76.8(16) . .
C88 C87 Gd7 75.1(16) . .
C69 C87 Gd4 92.7(12) . .
C86 C87 Gd4 54.7(12) . .
C88 C87 Gd4 95.5(14) . .
Gd7 C87 Gd4 22.9(9) . .
C72 C88 C89 121.7(18) . .
C72 C88 C87 122.1(17) . .
C89 C88 C87 108.2(17) . .
C72 C88 Gd7 97.8(19) . .
C89 C88 Gd7 73.5(17) . .
C87 C88 Gd7 68.7(15) . .
C88 C89 C75 126.2(17) . .
C88 C89 C90 124.5(17) . .
C75 C89 C90 102.2(14) . .
C88 C89 Gd7 73.1(17) . .
C75 C89 Gd7 95.7(16) . .
C90 C89 Gd7 76.9(16) . .
C88 C89 Gd2 95.1(16) . .
C75 C89 Gd2 88.3(13) . .
C90 C89 Gd2 57.3(12) . .
Gd7 C89 Gd2 23.0(9) . .
C92 C90 C91 118.4(16) . .
C92 C90 C89 121.7(17) . .
C91 C90 C89 109.2(15) . .
C92 C90 Gd2 68.7(14) . .
C91 C90 Gd2 76.9(14) . .
C89 C90 Gd2 93.0(14) . .
C92 C90 Gd7 73.6(16) . .
C91 C90 Gd7 97.2(17) . .
C89 C90 Gd7 68.8(15) . .
Gd2 C90 Gd7 27.4(9) . .
C92 C90 Gd4 56.4(13) . .
C91 C90 Gd4 89.0(15) . .
C89 C90 Gd4 95.0(14) . .
Gd2 C90 Gd4 13.67(16) . .
Gd7 C90 Gd4 26.2(9) . .
C92 C90 Gd3 89.7(14) . 6_565
C91 C90 Gd3 55.9(13) . 6_565
C89 C90 Gd3 90.7(13) . 6_565
Gd2 C90 Gd3 23.4(2) . 6_565
Gd7 C90 Gd3 41.8(9) . 6_565
Gd4 C90 Gd3 37.0(3) . 6_565
C92 C90 Gd1 75.0(13) . 6_565
C91 C90 Gd1 63.0(13) . 6_565
C89 C90 Gd1 100.9(14) . 6_565
Gd2 C90 Gd1 14.43(15) . 6_565
Gd7 C90 Gd1 40.6(9) . 6_565
Gd4 C90 Gd1 26.1(2) . 6_565
Gd3 C90 Gd1 15.03(13) 6_565 6_565
C76 C91 C90 109.0(15) . .
C76 C91 C80 115.0(17) . .
C90 C91 C80 124.4(18) . .
C76 C91 Gd3 75.5(15) . 6_565
C90 C91 Gd3 95.0(16) . 6_565
C80 C91 Gd3 66.3(13) . 6_565
C76 C91 Gd2 94.3(16) . .
C90 C91 Gd2 70.2(14) . .
C80 C91 Gd2 74.1(13) . .
Gd3 C91 Gd2 27.2(3) 6_565 .
C76 C91 Gd1 92.2(16) . 6_565
C90 C91 Gd1 88.5(15) . 6_565
C80 C91 Gd1 58.4(12) . 6_565
Gd3 C91 Gd1 16.76(19) 6_565 6_565
Gd2 C91 Gd1 18.67(19) . 6_565
C90 C92 C82 120.7(15) . .
C90 C92 C86 119.8(15) . .
C82 C92 C86 113.3(14) . .
C90 C92 Gd4 93.7(16) . .
C82 C92 Gd4 73.1(16) . .
C86 C92 Gd4 77.7(14) . .
C90 C92 Gd2 78.1(14) . .
C82 C92 Gd2 76.3(16) . .
C86 C92 Gd2 91.3(16) . .
Gd4 C92 Gd2 17.0(2) . .
C90 C92 Gd7 74.4(16) . .
C82 C92 Gd7 101.6(19) . .
C86 C92 Gd7 70.6(16) . .
Gd4 C92 Gd7 29.0(9) . .
Gd2 C92 Gd7 27.9(9) . .
C90 C92 Gd5 95.2(15) . .
C82 C92 Gd5 61.8(15) . .
C86 C92 Gd5 87.8(15) . .
Gd4 C92 Gd5 12.5(4) . .
Gd2 C92 Gd5 18.1(4) . .
Gd7 C92 Gd5 39.9(9) . .
C90 C92 Gd1 78.0(13) . 6_565
C82 C92 Gd1 65.8(15) . 6_565
C86 C92 Gd1 103.1(16) . 6_565
Gd4 C92 Gd1 25.6(3) . 6_565
Gd2 C92 Gd1 13.41(14) . 6_565
Gd7 C92 Gd1 41.1(9) . 6_565
Gd5 C92 Gd1 18.9(4) . 6_565
N4 Ni1 N3 89.85(12) . 6_565
N4 Ni1 N3 89.85(12) . .
N3 Ni1 N3 178.0(2) 6_565 .
N4 Ni1 N2 178.3(2) . .
N3 Ni1 N2 90.12(12) 6_565 .
N3 Ni1 N2 90.12(12) . .
C97 N2 C97 105.0(6) 6_565 .
C97 N2 Ni1 127.5(3) 6_565 .
C97 N2 Ni1 127.5(3) . .
C99 N3 C102 103.7(4) . .
C99 N3 Ni1 128.3(4) . .
C102 N3 Ni1 128.0(4) . .
C104 N4 C104 103.4(6) . 6_565
C104 N4 Ni1 128.3(3) . .
C104 N4 Ni1 128.3(3) 6_565 .
C96 C95 C112 112.7(5) . .
C96 C95 H95A 109.0 . .
C112 C95 H95A 109.0 . .
C96 C95 H95B 109.0 . .
C112 C95 H95B 109.0 . .
H95A C95 H95B 107.8 . .
C96 C96 C97 106.3(3) 6_565 .
C96 C96 C95 129.2(3) 6_565 .
C97 C96 C95 124.5(5) . .
N2 C97 C98 125.4(5) . .
N2 C97 C96 111.2(5) . .
C98 C97 C96 123.4(5) . .
C97 C98 C99 124.4(5) . .
C97 C98 H98 117.8 . .
C99 C98 H98 117.8 . .
N3 C99 C98 124.3(5) . .
N3 C99 C100 112.0(5) . .
C98 C99 C100 123.6(5) . .
C101 C100 C99 105.7(5) . .
C101 C100 C110 129.1(5) . .
C99 C100 C110 125.1(5) . .
C100 C101 C102 107.1(5) . .
C100 C101 C108 128.4(5) . .
C102 C101 C108 124.5(5) . .
N3 C102 C103 125.1(5) . .
N3 C102 C101 111.4(5) . .
C103 C102 C101 123.5(5) . .
C104 C103 C102 123.9(5) . .
C104 C103 H103 118.0 . .
C102 C103 H103 118.0 . .
C103 C104 N4 124.8(5) . .
C103 C104 C105 123.0(5) . .
N4 C104 C105 112.1(5) . .
C105 C105 C104 106.2(3) 6_565 .
C105 C105 C106 128.4(3) 6_565 .
C104 C105 C106 125.3(5) . .
C105 C106 C107 112.3(5) . .
C105 C106 H10A 109.1 . .
C107 C106 H10A 109.1 . .
C105 C106 H10B 109.1 . .
C107 C106 H10B 109.1 . .
H10A C106 H10B 107.9 . .
C106 C107 H10C 109.5 . .
C106 C107 H10D 109.5 . .
H10C C107 H10D 109.5 . .
C106 C107 H10E 109.5 . .
H10C C107 H10E 109.5 . .
H10D C107 H10E 109.5 . .
C101 C108 C109 112.7(5) . .
C101 C108 H10F 109.0 . .
C109 C108 H10F 109.0 . .
C101 C108 H10G 109.0 . .
C109 C108 H10G 109.0 . .
H10F C108 H10G 107.8 . .
C108 C109 H10H 109.5 . .
C108 C109 H10I 109.5 . .
H10H C109 H10I 109.5 . .
C108 C109 H10J 109.5 . .
H10H C109 H10J 109.5 . .
H10I C109 H10J 109.5 . .
C100 C110 C111 113.7(5) . .
C100 C110 H11A 108.8 . .
C111 C110 H11A 108.8 . .
C100 C110 H11B 108.8 . .
C111 C110 H11B 108.8 . .
H11A C110 H11B 107.7 . .
C110 C111 H11C 109.5 . .
C110 C111 H11D 109.5 . .
H11C C111 H11D 109.5 . .
C110 C111 H11E 109.5 . .
H11C C111 H11E 109.5 . .
H11D C111 H11E 109.5 . .
C95 C112 H11F 109.5 . .
C95 C112 H11G 109.5 . .
H11F C112 H11G 109.5 . .
C95 C112 H11H 109.5 . .
H11F C112 H11H 109.5 . .
H11G C112 H11H 109.5 . .
C117 C113 C114 128(2) . .
C117 C113 H11I 115.8 . .
C114 C113 H11I 115.8 . .
C115 C114 C113 114(2) . .
C115 C114 H11J 122.9 . .
C113 C114 H11J 122.9 . .
C116 C115 C114 112.1(18) . .
C116 C115 H11K 123.9 . .
C114 C115 H11K 123.9 . .
C118 C116 H11L 108.7 . .
C115 C116 H11L 108.7 . .
C113 C117 C118 118(3) . .
C113 C117 H11M 120.9 . .
C118 C117 H11M 120.9 . .
C120 C119 C124 120.0 . .
C119 C120 C121 120.0 . .
C122 C121 C120 120.0 . .
H121 C121 H131 100.8 . .
C123 C122 C121 120.0 . .
C122 C123 C124 120.0 . .
C123 C124 C119 120.0 . .
C130 C125 C126 120.0 . .
C130 C125 H125 120.0 . .
C126 C125 H125 120.0 . .
C125 C126 C127 120.0 . .
C125 C126 H126 120.0 . .
C127 C126 H126 120.0 . .
C126 C127 C128 120.0 . .
C126 C127 H127 120.0 . .
C128 C127 H127 120.0 . .
C129 C128 C127 120.0 . .
C129 C128 H128 120.0 . .
C127 C128 H128 120.0 . .
C128 C129 C130 120.0 . .
C128 C129 H129 120.0 . .
C130 C129 H129 120.0 . .
C125 C130 C129 120.0 . .
C125 C130 H130 120.0 . .
C129 C130 H130 120.0 . .
C132 C131 C136 120.0 . .
C132 C131 H131 120.0 . .
C136 C131 H131 120.0 . .
C133 C132 C131 120.0 . .
C133 C132 H132 120.0 . .
C131 C132 H132 120.0 . .
C132 C133 C134 120.0 . .
C132 C133 H133 120.0 . .
C134 C133 H133 120.0 . .
C135 C134 C133 120.0 . .
C135 C134 H134 120.0 . .
C133 C134 H134 120.0 . .
C136 C135 C134 120.0 . .
C136 C135 H135 120.0 . .
C134 C135 H135 120.0 . .
C135 C136 C131 120.0 . .
C135 C136 H136 120.0 . .
C131 C136 H136 120.0 . .

loop_
_geom_bond_atom_site_label_1
_geom_bond_atom_site_label_2
_geom_bond_distance
_geom_bond_site_symmetry_2
Gd1 C81 2.24(2) 6_565
Gd1 C80 2.31(2) 6_565
Gd1 C61 2.34(2) 6_565
Gd1 C3 2.43(2) .
Gd1 C2 2.432(19) .
Gd1 C1 2.45(3) .
Gd2 C7 2.30(6) 6_565
Gd2 C6 2.34(2) 6_565
Gd2 C92 2.40(2) .
Gd2 C94 2.427(3) .
Gd2 C81 2.46(2) .
Gd2 C82 2.48(3) .
Gd3 C93 2.231(7) .
Gd3 C80 2.32(2) 6_565
Gd3 C79 2.33(2) 6_565
Gd3 C91 2.48(3) 6_565
Gd3 C1 2.48(3) .
Gd3 C10 2.49(2) .
Gd4 C22 2.07(2) 6_565
Gd4 C21 2.17(2) 6_565
Gd4 C7 2.28(5) 6_565
Gd4 C94 2.343(6) .
Gd4 C83 2.34(3) .
Gd4 C92 2.36(3) .
Gd4 C82 2.37(3) .
Gd5 C21 2.23(3) 6_565
Gd5 C5 2.24(3) 6_565
Gd5 C83 2.28(3) .
Gd5 C62 2.29(2) .
Gd5 C94 2.341(14) .
Gd5 C61 2.34(3) .
Gd5 C81 2.40(2) .
Gd6 C93 2.02(3) .
Gd6 C78 2.21(3) .
Gd6 C12 2.34(4) 6_565
Gd6 C13 2.35(3) 6_565
Gd6 C57 2.38(3) .
Gd6 C79 2.38(3) .
Gd6 C77 2.39(3) .
Gd6 C14 2.48(3) 6_565
Gd7 C94 2.28(4) .
Gd7 C25 2.29(4) 6_565
Gd7 C8 2.30(4) 6_565
Gd7 C87 2.36(4) .
Gd7 C23 2.40(4) 6_565
Gd7 C24 2.41(4) 6_565
Gd7 C7 2.41(6) 6_565
C93 C94 1.04(2) .
C93 Gd6 2.02(3) 6_565
C93 Gd3 2.231(7) 6_565
C93 Gd7 2.44(4) 6_565
C93 Gd1 2.484(7) 6_565
C93 Gd2 2.527(5) 6_565
C93 Gd5 2.694(15) 6_565
C94 Gd7 2.28(4) 6_565
C94 Gd4 2.343(6) 6_565
C94 Gd5 2.341(14) 6_565
C94 Gd2 2.427(3) 6_565
C94 Gd1 2.526(6) 6_565
C94 Gd3 2.586(8) 6_565
C1 C6 1.415(12) .
C1 C10 1.416(12) .
C1 C2 1.419(12) .
C1 Gd2 2.58(3) 6_565
C1 Gd5 2.97(3) 6_565
C1 Gd4 3.05(3) 6_565
C2 C13 1.454(14) .
C2 C3 1.473(15) .
C2 Gd6 2.83(3) 6_565
C2 Gd2 2.985(19) 6_565
C3 C4 1.411(16) .
C3 C15 1.453(14) .
C3 Gd5 2.79(3) 6_565
C4 C18 1.339(15) .
C4 C5 1.490(15) .
C4 Gd5 2.41(3) 6_565
C4 Gd4 2.92(2) 6_565
C4 Gd2 2.98(2) 6_565
C5 C21 1.403(15) .
C5 C6 1.456(14) .
C5 Gd5 2.24(3) 6_565
C5 Gd4 2.40(2) 6_565
C5 Gd2 2.57(2) 6_565
C6 C7 1.476(15) .
C6 Gd2 2.34(2) 6_565
C6 Gd4 2.49(2) 6_565
C6 Gd5 2.54(3) 6_565
C7 C8 1.408(16) .
C7 C22 1.455(15) .
C7 Gd4 2.28(5) 6_565
C7 Gd2 2.30(6) 6_565
C7 Gd7 2.41(6) 6_565
C7 Gd5 2.71(5) 6_565
C8 C25 1.332(15) .
C8 C9 1.495(15) .
C8 Gd7 2.30(4) 6_565
C8 Gd2 2.676(18) 6_565
C8 Gd4 2.845(19) 6_565
C9 C28 1.402(15) .
C9 C10 1.453(14) .
C9 Gd7 2.74(4) 6_565
C9 Gd2 2.87(2) 6_565
C10 C11 1.477(15) .
C10 Gd2 2.80(2) 6_565
C10 Gd6 3.00(3) 6_565
C11 C12 1.404(16) .
C11 C29 1.460(14) .
C11 Gd6 2.58(3) 6_565
C12 C32 1.331(15) .
C12 C13 1.488(15) .
C12 Gd6 2.34(4) 6_565
C13 C14 1.399(15) .
C13 Gd6 2.35(3) 6_565
C14 C34 1.397(13) .
C14 C15 1.424(13) .
C14 Gd6 2.48(3) 6_565
C15 C16 1.458(14) .
C15 Gd6 2.92(3) 6_565
C16 C36 1.419(13) .
C16 C17 1.461(13) .
C17 C39 1.382(12) .
C17 C18 1.441(12) .
C18 C19 1.478(13) .
C18 Gd5 2.65(2) 6_565
C19 C20 1.397(12) .
C19 C40 1.420(12) .
C19 Gd5 2.84(2) 6_565
C20 C21 1.396(13) .
C20 C43 1.448(12) .
C20 Gd5 2.57(3) 6_565
C20 Gd4 2.644(19) 6_565
C21 C22 1.429(14) .
C21 Gd4 2.17(2) 6_565
C21 Gd5 2.23(3) 6_565
C21 Gd2 2.67(2) 6_565
C22 C23 1.453(14) .
C22 Gd4 2.07(2) 6_565
C22 Gd7 2.50(4) 6_565
C22 Gd5 2.52(3) 6_565
C22 Gd2 2.51(2) 6_565
C23 C44 1.423(13) .
C23 C24 1.465(13) .
C23 Gd7 2.40(4) 6_565
C23 Gd4 2.45(2) 6_565
C23 Gd2 2.98(2) 6_565
C23 Gd5 3.05(3) 6_565
C24 C47 1.379(13) .
C24 C25 1.444(13) .
C24 Gd7 2.41(4) 6_565
C25 C26 1.477(13) .
C25 Gd7 2.29(4) 6_565
C26 C27 1.388(12) .
C26 C48 1.419(12) .
C26 Gd7 2.77(4) 6_565
C27 C28 1.395(13) .
C27 C51 1.442(12) .
C28 C29 1.424(13) .
C28 Gd7 2.98(4) 6_565
C29 C30 1.450(14) .
C29 Gd6 2.96(3) 6_565
C30 C52 1.418(13) .
C30 C31 1.454(13) .
C31 C55 1.390(13) .
C31 C32 1.442(12) .
C31 Gd6 2.88(3) 6_565
C32 C33 1.476(13) .
C32 Gd6 2.53(3) 6_565
C33 C34 1.398(12) .
C33 C56 1.419(12) .
C33 Gd6 2.85(3) 6_565
C34 C35 1.439(12) .
C34 Gd6 2.72(3) 6_565
C35 C58 1.383(12) .
C35 C36 1.524(11) .
C36 C37 1.428(15) .
C37 C60 1.413(13) .
C37 C38 1.532(12) .
C38 C39 1.392(12) .
C38 C63 1.446(12) .
C39 C40 1.480(10) .
C40 C41 1.329(15) .
C41 C64 1.414(12) .
C41 C42 1.478(10) .
C42 C66 1.382(12) .
C42 C43 1.400(12) .
C43 C44 1.542(12) .
C43 Gd4 3.00(2) 6_565
C44 C45 1.437(16) .
C44 Gd4 2.903(19) 6_565
C44 Gd7 3.04(4) 6_565
C45 C67 1.418(13) .
C45 C46 1.541(12) .
C46 C47 1.395(12) .
C46 C70 1.440(12) .
C47 C48 1.475(11) .
C47 Gd7 2.95(4) 6_565
C48 C49 1.338(14) .
C49 C71 1.418(12) .
C49 C50 1.486(10) .
C50 C73 1.378(13) .
C50 C51 1.399(12) .
C51 C52 1.541(12) .
C52 C53 1.434(16) .
C53 C74 1.414(13) .
C53 C54 1.546(12) .
C54 C55 1.398(12) .
C54 C77 1.443(12) .
C55 C56 1.485(11) .
C56 C57 1.340(15) .
C57 C78 1.424(12) .
C57 C58 1.482(11) .
C58 C59 1.386(12) .
C59 C79 1.442(13) .
C59 C60 1.453(13) .
C59 Gd1 2.665(17) 6_565
C59 Gd3 2.681(18) 6_565
C60 C61 1.447(14) .
C60 Gd1 2.508(19) 6_565
C60 Gd3 2.925(19) 6_565
C61 C62 1.429(14) .
C61 C81 1.450(14) .
C61 Gd1 2.34(2) 6_565
C61 Gd3 2.98(2) 6_565
C62 C63 1.394(13) .
C62 C83 1.397(15) .
C62 Gd1 2.827(18) 6_565
C63 C64 1.392(12) .
C64 C65 1.481(13) .
C65 C84 1.334(15) .
C65 C66 1.443(13) .
C66 C67 1.455(13) .
C67 C68 1.448(14) .
C68 C69 1.427(14) .
C68 C85 1.448(15) .
C69 C70 1.396(13) .
C69 C87 1.402(15) .
C70 C71 1.397(12) .
C71 C72 1.480(13) .
C72 C88 1.337(15) .
C72 C73 1.444(12) .
C73 C74 1.461(13) .
C74 C75 1.460(14) .
C75 C76 1.427(14) .
C75 C89 1.453(14) .
C76 C77 1.402(13) .
C76 C91 1.408(15) .
C76 Gd3 2.52(3) 6_565
C77 C78 1.410(12) .
C77 Gd3 2.649(19) 6_565
C78 C79 1.483(13) .
C78 Gd3 2.56(2) 6_565
C79 C80 1.341(15) .
C79 Gd3 2.33(2) 6_565
C79 Gd1 2.51(2) 6_565
C80 C81 1.412(15) .
C80 C91 1.501(15) .
C80 Gd1 2.31(2) 6_565
C80 Gd3 2.32(2) 6_565
C81 C82 1.478(15) .
C81 Gd1 2.24(2) 6_565
C81 Gd3 2.70(2) 6_565
C82 C92 1.412(13) .
C82 C83 1.454(14) .
C82 Gd1 2.74(3) 6_565
C83 C84 1.494(15) .
C83 Gd1 2.98(2) 6_565
C84 C85 1.407(16) .
C85 C86 1.473(15) .
C86 C92 1.415(12) .
C86 C87 1.448(14) .
C87 C88 1.496(15) .
C88 C89 1.404(16) .
C89 C90 1.482(15) .
C90 C92 1.410(13) .
C90 C91 1.454(14) .
C90 Gd3 2.98(2) 6_565
C90 Gd1 3.04(2) 6_565
C91 Gd3 2.48(3) 6_565
C91 Gd1 2.71(3) 6_565
C92 Gd1 3.00(2) 6_565
Ni1 N4 1.958(6) .
Ni1 N3 1.960(5) 6_565
Ni1 N3 1.960(5) .
Ni1 N2 1.970(6) .
N2 C97 1.372(6) 6_565
N2 C97 1.372(6) .
N3 C99 1.376(7) .
N3 C102 1.377(7) .
N4 C104 1.383(6) .
N4 C104 1.383(6) 6_565
C95 C96 1.497(8) .
C95 C112 1.529(9) .
C95 H95A 0.9900 .
C95 H95B 0.9900 .
C96 C96 1.365(12) 6_565
C96 C97 1.449(7) .
C97 C98 1.375(8) .
C98 C99 1.389(7) .
C98 H98 0.9500 .
C99 C100 1.442(8) .
C100 C101 1.350(8) .
C100 C110 1.501(8) .
C101 C102 1.436(8) .
C101 C108 1.519(8) .
C102 C103 1.386(7) .
C103 C104 1.373(8) .
C103 H103 0.9500 .
C104 C105 1.447(7) .
C105 C105 1.365(11) 6_565
C105 C106 1.494(7) .
C106 C107 1.533(8) .
C106 H10A 0.9900 .
C106 H10B 0.9900 .
C107 H10C 0.9800 .
C107 H10D 0.9800 .
C107 H10E 0.9800 .
C108 C109 1.534(8) .
C108 H10F 0.9900 .
C108 H10G 0.9900 .
C109 H10H 0.9800 .
C109 H10I 0.9800 .
C109 H10J 0.9800 .
C110 C111 1.521(9) .
C110 H11A 0.9900 .
C110 H11B 0.9900 .
C111 H11C 0.9800 .
C111 H11D 0.9800 .
C111 H11E 0.9800 .
C112 H11F 0.9800 .
C112 H11G 0.9800 .
C112 H11H 0.9800 .
C113 C117 1.28(3) .
C113 C114 1.37(3) .
C113 H11I 0.9500 .
C114 C115 1.32(3) .
C114 H11J 0.9500 .
C115 C116 1.288(19) .
C115 H11K 0.9500 .
C116 C118 1.25(3) .
C116 H11L 0.9500 .
C117 C118 1.45(4) .
C117 H11M 0.9500 .
C118 H11N 0.9500 .
C119 C120 1.3900 .
C119 C124 1.3902 .
C119 H119 0.9499 .
C119 H136 0.9809 .
C120 C121 1.3901 .
C120 H120 0.9498 .
C120 H131 0.9580 .
C120 H136 1.4799 .
C121 C122 1.3900 .
C121 H121 0.9499 .
C121 H131 1.4727 .
C122 C123 1.3898 .
C122 H122 0.9500 .
C123 C124 1.3900 .
C123 H123 0.9499 .
C124 H124 0.9501 .
C124 H135 1.5228 .
C125 C130 1.3898 .
C125 C126 1.3899 .
C125 H125 0.9499 .
C126 C127 1.3898 .
C126 H126 0.9502 .
C127 C128 1.3900 .
C127 H127 0.9501 .
C128 C129 1.3898 .
C128 H128 0.9501 .
C129 C130 1.3901 .
C129 H129 0.9498 .
C130 H130 0.9504 .
C131 C132 1.3901 .
C131 C136 1.3902 .
C131 H131 0.9499 .
C132 C133 1.3899 .
C132 H132 0.9501 .
C133 C134 1.3900 .
C133 H123 1.3732 .
C133 H133 0.9498 .
C134 C135 1.3899 .
C134 H123 1.1465 .
C134 H124 1.2328 .
C134 H134 0.9502 .
C135 C136 1.3897 .
C135 H124 0.8916 .
C135 H135 0.9501 .
C136 H119 1.3029 .
C136 H136 0.9502 .
